data_7119362
loop_
_publ_author_name
Shohei
Tashiro
Hirotaka
Yonezawa
Ryou
Kubota
Tsutomu
Umeki
Mitsuhiko
Shionoya

_publ_section_title
;
 Non-covalent immobilisation of p-toluenesulfonic acid in a porous
 molecular crystal for size-specific acid-catalysed reactions
;
_journal_name_full Chem.Commun.
_journal_page_first 7657
_journal_volume 52
_journal_year 2016
_chemical_formula_moiety 'C42 H42 Cl6 N6 Pd3, C H2 Cl2, H2 O'
_chemical_formula_sum 'C43 H52 Cl8 N6 O4 Pd3'
_chemical_formula_weight 1329.74
_space_group_crystal_system monoclinic
_space_group_IT_number 14
_space_group_name_Hall '-P 2ybc'
_space_group_name_H-M_alt 'P 1 21/c 1'
_symmetry_space_group_name_Hall '-P 2ybc'
_symmetry_space_group_name_H-M 'P 1 21/c 1'
_atom_sites_solution_hydrogens geom
_atom_sites_solution_primary direct
_atom_sites_solution_secondary difmap
_audit_update_record
;
2016-03-15 deposited with the CCDC.
2016-04-26 downloaded from the CCDC.
;
_cell_angle_alpha 90.0000
_cell_angle_beta 91.162(2)
_cell_angle_gamma 90.0000
_cell_formula_units_Z 8
_cell_length_a 19.5796(13)
_cell_length_b 52.142(3)
_cell_length_c 14.2469(10)
_cell_measurement_reflns_used 35596
_cell_measurement_temperature 93
_cell_measurement_theta_max 27.56
_cell_measurement_theta_min 3.02
_cell_volume 14541.9(16)
_computing_cell_refinement 'RAPID AUTO'
_computing_data_collection 'RAPID AUTO (Rigaku, ????)'
_computing_data_reduction 'RAPID AUTO'
_computing_molecular_graphics 'CrystalStructure 4.1'
_computing_publication_material 'CrystalStructure 4.1 (Rigaku, 2014)'
_computing_structure_refinement 'SHELXL2013 (Sheldrick, 2008)'
_computing_structure_solution 'SHELXS97 (Sheldrick, 2008)'
_diffrn_ambient_temperature 93
_diffrn_detector_area_resol_mean 10.000
_diffrn_measured_fraction_theta_full 0.304
_diffrn_measured_fraction_theta_max 0.943
_diffrn_measurement_device_type 'Rigaku R-AXIS RAPID'
_diffrn_measurement_method \w
_diffrn_radiation_type 'Mo K\a'
_diffrn_radiation_wavelength 0.71075
_diffrn_reflns_av_R_equivalents 0.1001
_diffrn_reflns_Laue_measured_fraction_full 0.304
_diffrn_reflns_Laue_measured_fraction_max 0.943
_diffrn_reflns_limit_h_max 16
_diffrn_reflns_limit_h_min -14
_diffrn_reflns_limit_k_max 42
_diffrn_reflns_limit_k_min -42
_diffrn_reflns_limit_l_max 11
_diffrn_reflns_limit_l_min -11
_diffrn_reflns_number 35169
_diffrn_reflns_point_group_measured_fraction_full 0.304
_diffrn_reflns_point_group_measured_fraction_max 0.943
_diffrn_reflns_theta_full 25.242
_diffrn_reflns_theta_max 17.000
_diffrn_reflns_theta_min 3.024
_diffrn_standards_interval_count .
_diffrn_standards_number 0
_exptl_absorpt_coefficient_mu 1.061
_exptl_absorpt_correction_T_max 0.928
_exptl_absorpt_correction_T_min 0.128
_exptl_absorpt_correction_type multi-scan
_exptl_absorpt_process_details 'ABSCOR (Rigaku, 1995)'
_exptl_crystal_colour yellow
_exptl_crystal_density_diffrn 1.206
_exptl_crystal_density_method 'not measured'
_exptl_crystal_description platelet
_exptl_crystal_F_000 5264.00
_exptl_crystal_size_max 0.290
_exptl_crystal_size_mid 0.230
_exptl_crystal_size_min 0.070
_refine_diff_density_max 1.20
_refine_diff_density_min -0.78
_refine_ls_extinction_method none
_refine_ls_goodness_of_fit_ref 1.124
_refine_ls_hydrogen_treatment constr
_refine_ls_number_parameters 1078
_refine_ls_number_reflns 7998
_refine_ls_number_restraints 811
_refine_ls_R_factor_all 0.1890
_refine_ls_R_factor_gt 0.1612
_refine_ls_shift/su_max 0.001
_refine_ls_structure_factor_coef Fsqd
_refine_ls_weighting_details 'w = 1/[\s^2^(Fo^2^)+(0.1851P)^2^+852.9105P] where P=(Fo^2^+2Fc^2^)/3'
_refine_ls_weighting_scheme calc
_refine_ls_wR_factor_gt 0.4245
_refine_ls_wR_factor_ref 0.4455
_reflns_number_gt 5899
_reflns_number_total 7998
_reflns_threshold_expression F^2^>2.0\s(F^2^)
_cod_data_source_file c6cc02621d_2.cif
_cod_data_source_block TsOH_MMF
_cod_depositor_comments
;

2017-10-02
Z value and formula fixed to values more according to usual
chemical conventions.                 miguel
;
_cod_original_formula_sum 'C86 H104 Cl16 N12 O8 Pd6'
_cod_original_formula_weight 2639.49
_cod_original_formula_moiety '2(C42 H42 Cl6 N6 Pd3), 2(C H2 Cl2), 8(H2 O)'
_cod_original_formula_units_Z 4
_cod_original_cell_volume 14542.0(16)
_cod_database_code 7119362
_shelxl_res_file
;
TITL 141003
CELL  0.71075 19.57957 52.14239 14.24688 90.000 91.162 90.000
ZERR  4 0.00127 0.00330 0.00097 0.000 0.002 0.000
LATT 1
SYMM    -X, .50+Y, .50-Z
SFAC C H N CL PD O
UNIT 672 672 96 96 48 8
SHEL 99999.000000 1.215485
L.S. 10
FMAP 2
PLAN -300
WPDB -2
HTAB
LIST 4
TEMP -180.0
ACTA
SIZE 0.230 0.290 0.070
SADI 0.0200 N7 C43 N8 C48 N9 C57 N10 C62 N11 C71 N12 C76
SADI 0.0200 N7 C84 N8 C49 N9 C56 N10 C63 N11 C70 N12 C77
SADI 0.0200 C49 C50 C53 C56 C63 C64 C67 C70 C77 C78 C81 C84
DFIX 1.3900 0.0400 C57 C58 C58 C59 C59 C60 C60 C61 C61 C62 C62 C57
DFIX 2.4080 0.0400 C57 C59 C58 C60 C59 C61 C60 C62 C61 C57 C62 C58
FLAT 0.1000 C57 C59 C61 C58 C60 C62
DFIX 1.3900 0.0400 C71 C72 C72 C73 C73 C74 C74 C75 C75 C76 C76 C71
DFIX 2.4080 0.0400 C71 C73 C72 C74 C73 C75 C74 C76 C75 C71 C76 C72
FLAT 0.1000 C71 C73 C75 C72 C74 C76
DFIX 1.3900 0.0400 C64 C65 C65 C66 C66 C67 C67 C68 C68 C69 C69 C64
DFIX 2.4080 0.0400 C64 C66 C65 C67 C66 C68 C67 C69 C68 C64 C69 C65
FLAT 0.1000 C64 C66 C68 C65 C67 C69
DFIX 1.3900 0.0400 C22 C23 C23 C24 C24 C25 C25 C26 C26 C27 C27 C22
DFIX 2.4080 0.0400 C22 C24 C23 C25 C24 C26 C25 C27 C26 C22 C27 C23
DFIX 1.3900 0.0400 C29 C30 C30 C31 C31 C32 C32 C33 C33 C34 C34 C29
DFIX 2.4080 0.0400 C29 C31 C30 C32 C31 C33 C32 C34 C33 C29 C34 C30
FLAT 0.1000 C22 C24 C26 C23 C25 C27
FLAT 0.1000 C29 C31 C33 C30 C32 C34
DFIX 1.3900 0.0400 C53 C54 C54 C55 C55 C50 C50 C51 C51 C52 C52 C53
DFIX 2.4080 0.0400 C53 C55 C54 C50 C55 C51 C50 C52 C51 C53 C52 C54
FLAT 0.1000 C53 C55 C51 C54 C50 C52
 
SIMU 0.01 0.01 PD1 > C42
SIMU 0.01 0.01 PD4 > C84
 
SADI 0.02 C1S CL1S C1S CL1T
 
WGHT    0.185100  852.910522
FVAR       0.40370
PD1   5    1.029218    0.487154    0.831440    11.00000    0.08902    0.14658 =
         0.05540    0.00594   -0.00444    0.00626
PD2   5    0.580467    0.488034    1.012837    11.00000    0.09123    0.12542 =
         0.02484    0.00193   -0.00144   -0.00154
PD3   5    0.714404    0.520608    0.402311    11.00000    0.09663    0.14418 =
         0.04268    0.00281    0.00047   -0.00224
CL1   4    1.121054    0.504413    0.756289    11.00000    0.10602    0.15048 =
         0.06846   -0.00182   -0.00730    0.00252
CL2   4    0.994996    0.525918    0.888681    11.00000    0.12497    0.14649 =
         0.04426    0.01181   -0.00122    0.00814
CL3   4    0.571806    0.491565    1.174180    11.00000    0.10013    0.13884 =
         0.02683    0.00682   -0.00483    0.00862
CL4   4    0.581840    0.532210    0.989967    11.00000    0.10039    0.12341 =
         0.03246   -0.00327    0.00145    0.00170
CL5   4    0.791852    0.551634    0.440545    11.00000    0.09668    0.14802 =
         0.06656    0.01048    0.00438   -0.00850
CL6   4    0.629610    0.549481    0.366169    11.00000    0.09648    0.14057 =
         0.08469    0.00277   -0.00663    0.00500
N1    3    1.051600    0.451522    0.789733    11.00000    0.08406    0.13815 =
         0.06747    0.00524   -0.00371    0.00274
AFIX  13
H1    2    1.099979    0.448261    0.810197    11.00000   -1.20000
AFIX   0
N2    3    0.949753    0.469575    0.894892    11.00000    0.07617    0.14166 =
         0.04974    0.00540   -0.00939    0.00546
AFIX  13
H2    2    0.951648    0.475775    0.961314    11.00000   -1.20000
AFIX   0
N3    3    0.585660    0.448537    1.021045    11.00000    0.08273    0.13543 =
         0.02452    0.00648   -0.00171    0.00934
AFIX  13
H3    2    0.549085    0.443195    1.064957    11.00000   -1.20000
AFIX   0
N4    3    0.571391    0.480858    0.871707    11.00000    0.08633    0.13434 =
         0.02584    0.00320   -0.00090    0.00352
AFIX  13
H4    2    0.533068    0.491636    0.846180    11.00000   -1.20000
AFIX   0
N5    3    0.785882    0.493773    0.435689    11.00000    0.08642    0.09931 =
         0.07146    0.00345    0.00222   -0.00336
AFIX  13
H5    2    0.830138    0.498661    0.406775    11.00000   -1.20000
AFIX   0
N6    3    0.655368    0.491567    0.366762    11.00000    0.09351    0.12516 =
         0.04979    0.00709    0.00026   -0.00255
AFIX  13
H6    2    0.641785    0.495010    0.299903    11.00000   -1.20000
AFIX   0
 
C1    1    1.009646    0.434708    0.845085    11.00000    0.08075    0.14025 =
         0.06501    0.00779   -0.00491    0.00343
C2    1    1.022123    0.407839    0.842056    11.00000    0.08063    0.14475 =
         0.07131    0.01052   -0.00391   -0.00066
AFIX  43
H2A   2    1.056040    0.401049    0.802298    11.00000   -1.20000
AFIX   0
C3    1    0.984240    0.391809    0.897699    11.00000    0.08174    0.14614 =
         0.07353    0.00994   -0.00363   -0.00282
AFIX  43
H3A   2    0.988796    0.373867    0.888078    11.00000   -1.20000
AFIX   0
C4    1    0.941136    0.399623    0.964852    11.00000    0.07874    0.14611 =
         0.07306    0.00856   -0.00411   -0.00193
AFIX  43
H4A   2    0.920503    0.388430    1.008600    11.00000   -1.20000
AFIX   0
C5    1    0.930581    0.425944    0.962335    11.00000    0.07798    0.14491 =
         0.06894    0.00803   -0.00592    0.00293
AFIX  43
H5A   2    0.897579    0.433235    1.002378    11.00000   -1.20000
AFIX   0
C6    1    0.968693    0.442906    0.899875    11.00000    0.07688    0.14127 =
         0.05825    0.00788   -0.00729    0.00468
C7    1    0.883995    0.478484    0.857161    11.00000    0.07847    0.14150 =
         0.04666    0.00332   -0.00830    0.00705
AFIX  23
H7A   2    0.880264    0.473626    0.790077    11.00000   -1.20000
H7B   2    0.882760    0.497440    0.860681    11.00000   -1.20000
AFIX   0
C8    1    0.821999    0.467707    0.908309    11.00000    0.07950    0.13900 =
         0.04126    0.00485   -0.00478    0.00993
C9    1    0.787993    0.445838    0.878626    11.00000    0.08087    0.13846 =
         0.03714    0.00264   -0.00332    0.01274
AFIX  43
H9A   2    0.802887    0.436827    0.824821    11.00000   -1.20000
AFIX   0
C10   1    0.732344    0.437119    0.927329    11.00000    0.08204    0.13744 =
         0.03360    0.00444   -0.00342    0.01048
AFIX  43
H10A  2    0.706545    0.422979    0.903992    11.00000   -1.20000
AFIX   0
C11   1    0.714180    0.448875    1.009616    11.00000    0.08308    0.13709 =
         0.03379    0.00647   -0.00235    0.01058
C12   1    0.746551    0.470467    1.035693    11.00000    0.08226    0.13926 =
         0.03595    0.00780   -0.00517    0.01021
AFIX  43
H12A  2    0.731619    0.479699    1.088977    11.00000   -1.20000
AFIX   0
C13   1    0.800089    0.479191    0.986987    11.00000    0.08227    0.14103 =
         0.04167    0.00754   -0.00792    0.00960
AFIX  43
H13   2    0.823385    0.494067    1.009028    11.00000   -1.20000
AFIX   0
C14   1    0.650524    0.438611    1.061641    11.00000    0.08420    0.13628 =
         0.03263    0.00796   -0.00186    0.00883
AFIX  23
H14A  2    0.650165    0.419644    1.058560    11.00000   -1.20000
H14B  2    0.654044    0.443616    1.128595    11.00000   -1.20000
AFIX   0
C15   1    0.567103    0.438962    0.935154    11.00000    0.08820    0.13506 =
         0.02738    0.00376   -0.00272    0.00771
C16   1    0.550606    0.412802    0.924810    11.00000    0.09245    0.14058 =
         0.03212    0.00356   -0.00283    0.00821
AFIX  43
H16   2    0.559238    0.401397    0.975681    11.00000   -1.20000
AFIX   0
C17   1    0.521872    0.403293    0.841470    11.00000    0.09224    0.14123 =
         0.03249    0.00174   -0.00327    0.00885
AFIX  43
H17   2    0.513750    0.385438    0.834070    11.00000   -1.20000
AFIX   0
C18   1    0.505634    0.419919    0.770934    11.00000    0.09071    0.13873 =
         0.02926    0.00067   -0.00250    0.00712
AFIX  43
H18   2    0.483638    0.413807    0.715253    11.00000   -1.20000
AFIX   0
C19   1    0.521404    0.446303    0.780219    11.00000    0.08848    0.13475 =
         0.02744    0.00248   -0.00091    0.00738
AFIX  43
H19   2    0.511854    0.458047    0.730692    11.00000   -1.20000
AFIX   0
C20   1    0.550967    0.454310    0.863279    11.00000    0.08722    0.13419 =
         0.02717    0.00244   -0.00170    0.00627
C21   1    0.634529    0.488010    0.820427    11.00000    0.08389    0.13247 =
         0.02889    0.00450   -0.00245   -0.00081
AFIX  23
H21A  2    0.648527    0.505430    0.840661    11.00000   -1.20000
H21B  2    0.671497    0.476074    0.839905    11.00000   -1.20000
AFIX   0
C22   1    0.628935    0.487762    0.716251    11.00000    0.08440    0.13054 =
         0.03509    0.00497   -0.00181   -0.00368
C23   1    0.643703    0.466249    0.664994    11.00000    0.08662    0.12970 =
         0.03659    0.00159   -0.00664   -0.00167
AFIX  43
H23   2    0.663116    0.451686    0.695437    11.00000   -1.20000
AFIX   0
C24   1    0.630422    0.465643    0.568784    11.00000    0.08919    0.12962 =
         0.03701    0.00209   -0.00291   -0.00232
AFIX  43
H24   2    0.640804    0.450715    0.533606    11.00000   -1.20000
AFIX   0
C25   1    0.601898    0.486941    0.524128    11.00000    0.09066    0.12925 =
         0.03875    0.00686   -0.00351   -0.00504
C26   1    0.587024    0.508564    0.574947    11.00000    0.08700    0.12953 =
         0.03996    0.00986   -0.00160   -0.00556
AFIX  43
H26   2    0.567488    0.523037    0.544070    11.00000   -1.20000
AFIX   0
C27   1    0.600291    0.509452    0.671056    11.00000    0.08686    0.13123 =
         0.04089    0.00801   -0.00037   -0.00595
AFIX  43
H27   2    0.590217    0.524464    0.705931    11.00000   -1.20000
AFIX   0
C28   1    0.587239    0.488204    0.417430    11.00000    0.09305    0.12677 =
         0.04371    0.00831   -0.00295   -0.00456
AFIX  23
H28A  2    0.564442    0.472232    0.396046    11.00000   -1.20000
H28B  2    0.556558    0.502817    0.402746    11.00000   -1.20000
AFIX   0
C29   1    0.692947    0.467018    0.363751    11.00000    0.09151    0.10318 =
         0.06381    0.00516    0.00264   -0.00186
C30   1    0.667412    0.444139    0.326240    11.00000    0.09556    0.10608 =
         0.06247    0.00427    0.00381   -0.00272
AFIX  43
H30   2    0.620975    0.442830    0.306176    11.00000   -1.20000
AFIX   0
C31   1    0.710470    0.423687    0.318953    11.00000    0.09819    0.10357 =
         0.06425    0.00108    0.00414   -0.00181
AFIX  43
H31   2    0.692995    0.408062    0.293978    11.00000   -1.20000
AFIX   0
C32   1    0.777651    0.424797    0.346133    11.00000    0.09697    0.10022 =
         0.06952    0.00336    0.00742   -0.00049
AFIX  43
H32   2    0.806117    0.410178    0.339587    11.00000   -1.20000
AFIX   0
C33   1    0.804409    0.447547    0.383663    11.00000    0.09082    0.09374 =
         0.07401    0.00442    0.00379   -0.00250
AFIX  43
H33   2    0.850955    0.448858    0.403213    11.00000   -1.20000
AFIX   0
C34   1    0.760011    0.468049    0.391016    11.00000    0.08336
C35   1    0.796366    0.491898    0.544456    11.00000    0.08924    0.10990 =
         0.06491    0.00033    0.00262   -0.00317
AFIX  23
H35A  2    0.796071    0.509457    0.570883    11.00000   -1.20000
H35B  2    0.757090    0.482552    0.570682    11.00000   -1.20000
AFIX   0
C36   1    0.857595    0.479465    0.574702    11.00000    0.09439    0.11952 =
         0.06369   -0.00156    0.00227   -0.00243
C37   1    0.860480    0.454597    0.608785    11.00000    0.09834    0.12538 =
         0.06496   -0.00352    0.00039   -0.00404
AFIX  43
H37   2    0.819368    0.445131    0.615067    11.00000   -1.20000
AFIX   0
C38   1    0.922315    0.443255    0.633922    11.00000    0.09499    0.12656 =
         0.06336   -0.00350    0.00104   -0.00281
AFIX  43
H38   2    0.926270    0.425524    0.648363    11.00000   -1.20000
AFIX   0
C39   1    0.976623    0.459366    0.636326    11.00000    0.09411    0.13013 =
         0.06371   -0.00234    0.00392   -0.00069
C40   1    0.974069    0.483133    0.609531    11.00000    0.09532    0.12784 =
         0.06143   -0.00071    0.00742   -0.00226
AFIX  43
H40   2    1.014753    0.493042    0.613242    11.00000   -1.20000
AFIX   0
C41   1    0.918147    0.494121    0.577629    11.00000    0.09373    0.12324 =
         0.06194   -0.00152    0.00470   -0.00225
AFIX  43
H41   2    0.918340    0.511451    0.557060    11.00000   -1.20000
AFIX   0
C42   1    1.048098    0.446743    0.682368    11.00000    0.08847    0.13527 =
         0.06658    0.00076   -0.00012   -0.00092
AFIX  23
H42A  2    1.049078    0.428074    0.669804    11.00000   -1.20000
H42B  2    1.088284    0.454607    0.652643    11.00000   -1.20000
AFIX   0
 
PD4   5    0.572807    0.576070    0.720710    11.00000    0.10720    0.13433 =
         0.03949    0.00916    0.00185   -0.00420
PD5   5    0.665701    0.747271    0.783753    11.00000    0.25729    0.15861 =
         0.15073    0.03795    0.05389    0.03992
PD6   5    0.805172    0.661796    1.243073    11.00000    0.13462    0.13276 =
         0.11255   -0.01610    0.00260   -0.00046
CL7   4    0.476965    0.584033    0.805616    11.00000    0.09482    0.15233 =
         0.05682    0.02091   -0.00120   -0.00871
CL8   4    0.513265    0.574238    0.581326    11.00000    0.12414    0.15344 =
         0.05614    0.00772   -0.00469   -0.01178
CL9   4    0.661926    0.785938    0.857812    11.00000    0.34677    0.15114 =
         0.21322    0.06222    0.12870    0.06770
CL10  4    0.550251    0.743834    0.785061    11.00000    0.33465    0.30947 =
         0.27582    0.02225    0.09585    0.09933
CL11  4    0.916048    0.648994    1.273129    11.00000    0.15356    0.17495 =
         0.18237   -0.02865    0.00374   -0.00092
CL12  4    0.841746    0.702151    1.207379    11.00000    0.17993    0.13816 =
         0.17672   -0.01567   -0.01174   -0.01756
N7    3    0.632573    0.575921    0.843711    11.00000    0.11628    0.11712 =
         0.05828    0.00258    0.00329    0.01236
AFIX  13
H7    2    0.610181    0.564859    0.891470    11.00000   -1.20000
AFIX   0
N8    3    0.665060    0.571245    0.654865    11.00000    0.15072    0.12479 =
         0.06844    0.01470    0.01617    0.01625
AFIX  13
H8    2    0.658493    0.556018    0.612977    11.00000   -1.20000
AFIX   0
N9    3    0.674509    0.713452    0.722852    11.00000    0.23607    0.15460 =
         0.13861    0.03123    0.04715    0.03582
AFIX  13
H9    2    0.639124    0.713244    0.671247    11.00000   -1.20000
AFIX   0
N10   3    0.761985    0.747944    0.778012    11.00000    0.23807    0.15411 =
         0.14633    0.03028    0.04581    0.03341
AFIX  13
H10   2    0.774055    0.764815    0.749382    11.00000   -1.20000
AFIX   0
N11   3    0.704464    0.671365    1.218795    11.00000    0.15432    0.12755 =
         0.10098   -0.02189    0.00768    0.01930
AFIX  13
H11   2    0.696427    0.689193    1.241969    11.00000   -1.20000
AFIX   0
N12   3    0.769217    0.629789    1.291746    11.00000    0.13166    0.12826 =
         0.09203   -0.01205   -0.00335    0.00383
AFIX  13
H12   2    0.792405    0.627666    1.354451    11.00000   -1.20000
AFIX   0
 
C43   1    0.698089    0.565174    0.821886    11.00000    0.12461    0.11749 =
         0.05744    0.00465    0.00729    0.01366
C44   1    0.745178    0.556299    0.891383    11.00000    0.12533    0.11643 =
         0.05517    0.00325    0.00719    0.01436
AFIX  43
H44   2    0.736807    0.558034    0.956524    11.00000   -1.20000
AFIX   0
C45   1    0.800450    0.545655    0.860892    11.00000    0.12516    0.11670 =
         0.05819    0.00476    0.00487    0.01467
AFIX  43
H45   2    0.825926    0.536447    0.907268    11.00000   -1.20000
AFIX   0
C46   1    0.829434    0.545377    0.770404    11.00000    0.12870    0.11663 =
         0.06041    0.00520    0.00487    0.01552
AFIX  43
H46   2    0.875403    0.540891    0.757998    11.00000   -1.20000
AFIX   0
C47   1    0.781384    0.552556    0.702652    11.00000    0.13274    0.11972 =
         0.06192    0.00534    0.00752    0.01473
AFIX  43
H47   2    0.792268    0.550471    0.638423    11.00000   -1.20000
AFIX   0
C48   1    0.714282    0.563260    0.725735    11.00000    0.13467    0.12120 =
         0.06221    0.00793    0.01069    0.01486
C49   1    0.686269    0.592034    0.593130    11.00000    0.16245    0.12831 =
         0.07572    0.02081    0.02119    0.01765
AFIX  23
H49A  2    0.657408    0.591845    0.535267    11.00000   -1.20000
H49B  2    0.734193    0.589188    0.574862    11.00000   -1.20000
AFIX   0
C50   1    0.680356    0.618638    0.641137    11.00000    0.17368    0.13210 =
         0.08404    0.02378    0.02622    0.02117
C51   1    0.619345    0.631877    0.638732    11.00000    0.17895    0.13540 =
         0.09005    0.02596    0.02747    0.02188
AFIX  43
H51   2    0.581106    0.625046    0.605097    11.00000   -1.20000
AFIX   0
C52   1    0.613621    0.655123    0.685235    11.00000    0.18744    0.13854 =
         0.09880    0.02806    0.02963    0.02515
AFIX  43
H52   2    0.571152    0.663934    0.682897    11.00000   -1.20000
AFIX   0
C53   1    0.667778    0.665838    0.734805    11.00000    0.19630    0.14041 =
         0.10556    0.02731    0.03295    0.02608
C54   1    0.730472    0.652515    0.737141    11.00000    0.18811    0.13759 =
         0.09900    0.02342    0.03221    0.02341
AFIX  43
H54   2    0.768748    0.659435    0.770441    11.00000   -1.20000
AFIX   0
C55   1    0.736009    0.629279    0.690640    11.00000    0.18062    0.13574 =
         0.09216    0.02318    0.03042    0.02267
AFIX  43
H55   2    0.778382    0.620398    0.692386    11.00000   -1.20000
AFIX   0
C56   1    0.657245    0.692089    0.784353    11.00000    0.21420    0.14662 =
         0.11904    0.03013    0.04050    0.03098
AFIX  23
H56A  2    0.609006    0.693672    0.803057    11.00000   -1.20000
H56B  2    0.686298    0.692832    0.841976    11.00000   -1.20000
AFIX   0
C57   1    0.739264    0.711823    0.676807    11.00000    0.23746    0.15719 =
         0.14390    0.03028    0.04923    0.03440
C58   1    0.754326    0.695914    0.601390    11.00000    0.23739    0.15821 =
         0.14628    0.03251    0.05045    0.03421
AFIX  43
H58   2    0.720388    0.684730    0.576024    11.00000   -1.20000
AFIX   0
C59   1    0.818747    0.696451    0.563617    11.00000    0.23931    0.15869 =
         0.14882    0.03276    0.04990    0.03406
AFIX  43
H59   2    0.829539    0.685687    0.512204    11.00000   -1.20000
AFIX   0
C60   1    0.868030    0.713144    0.602343    11.00000    0.24065    0.16094 =
         0.15009    0.03144    0.04925    0.03428
AFIX  43
H60   2    0.912565    0.713580    0.577137    11.00000   -1.20000
AFIX   0
C61   1    0.852358    0.728988    0.676951    11.00000    0.24024    0.16020 =
         0.14903    0.02959    0.04840    0.03420
AFIX  43
H61   2    0.886091    0.740289    0.702127    11.00000   -1.20000
AFIX   0
C62   1    0.787462    0.728465    0.715334    11.00000    0.23778    0.15807 =
         0.14597    0.02978    0.04897    0.03374
C63   1    0.799632    0.746597    0.867162    11.00000    0.22130    0.14933 =
         0.14373    0.02034    0.03734    0.02787
AFIX  23
H63A  2    0.797062    0.763500    0.898544    11.00000   -1.20000
H63B  2    0.848292    0.743128    0.854471    11.00000   -1.20000
AFIX   0
C64   1    0.773121    0.725753    0.935076    11.00000    0.20362    0.14285 =
         0.13768    0.01261    0.02859    0.02298
C65   1    0.720520    0.732794    0.993013    11.00000    0.19639    0.13922 =
         0.13320    0.01054    0.02435    0.02099
AFIX  43
H65   2    0.703986    0.749920    0.991322    11.00000   -1.20000
AFIX   0
C66   1    0.691270    0.715107    1.054060    11.00000    0.18777    0.13578 =
         0.12901    0.00654    0.02083    0.01937
AFIX  43
H66   2    0.655189    0.719968    1.093944    11.00000   -1.20000
AFIX   0
C67   1    0.717005    0.689770    1.054647    11.00000    0.18033    0.13377 =
         0.12508   -0.00059    0.01807    0.01959
C68   1    0.769201    0.683125    0.997196    11.00000    0.18765    0.13599 =
         0.13035    0.00387    0.02043    0.01946
AFIX  43
H68   2    0.786210    0.666064    0.998811    11.00000   -1.20000
AFIX   0
C69   1    0.798030    0.700823    0.936295    11.00000    0.19432    0.13829 =
         0.13405    0.00833    0.02567    0.02006
AFIX  43
H69   2    0.834046    0.695918    0.896369    11.00000   -1.20000
AFIX   0
C70   1    0.683436    0.669802    1.120367    11.00000    0.16673    0.13101 =
         0.11380   -0.01076    0.01259    0.02008
AFIX  23
H70A  2    0.633241    0.671964    1.115915    11.00000   -1.20000
H70B  2    0.694184    0.652405    1.097072    11.00000   -1.20000
AFIX   0
C71   1    0.666019    0.653773    1.273881    11.00000    0.14125    0.12358 =
         0.08413   -0.02049    0.00473    0.01361
C72   1    0.598294    0.658487    1.290083    11.00000    0.14112    0.12787 =
         0.08364   -0.01872   -0.00082    0.01039
AFIX  43
H72   2    0.577094    0.673204    1.263102    11.00000   -1.20000
AFIX   0
C73   1    0.559376    0.641681    1.346631    11.00000    0.13918    0.13048 =
         0.08198   -0.01908   -0.00040    0.00925
AFIX  43
H73   2    0.512449    0.644899    1.357574    11.00000   -1.20000
AFIX   0
C74   1    0.591828    0.620575    1.385089    11.00000    0.13808    0.13152 =
         0.08075   -0.01794   -0.00018    0.00747
AFIX  43
H74   2    0.567065    0.609079    1.423365    11.00000   -1.20000
AFIX   0
C75   1    0.659302    0.616036    1.368659    11.00000    0.13814    0.13229 =
         0.08327   -0.01602   -0.00176    0.00731
AFIX  43
H75   2    0.680631    0.601373    1.395858    11.00000   -1.20000
AFIX   0
C76   1    0.697913    0.632546    1.312463    11.00000    0.13691    0.12828 =
         0.08480   -0.01596    0.00026    0.00739
C77   1    0.780748    0.605580    1.243663    11.00000    0.12304    0.12577 =
         0.08107   -0.00709   -0.00349    0.00430
AFIX  23
H77A  2    0.763758    0.591318    1.282672    11.00000   -1.20000
H77B  2    0.830416    0.603087    1.235664    11.00000   -1.20000
AFIX   0
C78   1    0.744042    0.604832    1.145695    11.00000    0.11674    0.12344 =
         0.07337   -0.00371   -0.00178    0.00603
C79   1    0.678062    0.594972    1.136677    11.00000    0.11449    0.12491 =
         0.06908   -0.00269   -0.00076    0.00772
AFIX  43
H79   2    0.657174    0.587378    1.189483    11.00000   -1.20000
AFIX   0
C80   1    0.642367    0.596116    1.051183    11.00000    0.11184    0.12593 =
         0.06889   -0.00204    0.00042    0.00710
AFIX  43
H80   2    0.595325    0.591713    1.046915    11.00000   -1.20000
AFIX   0
C81   1    0.675949    0.603531    0.975860    11.00000    0.11028    0.12102 =
         0.06783    0.00121    0.00271    0.00769
C82   1    0.743723    0.611555    0.976668    11.00000    0.10775    0.12125 =
         0.06978   -0.00029    0.00328    0.00555
AFIX  43
H82   2    0.765829    0.616588    0.920853    11.00000   -1.20000
AFIX   0
C83   1    0.777111    0.611812    1.062888    11.00000    0.10966    0.12088 =
         0.07193   -0.00243    0.00194    0.00469
AFIX  43
H83   2    0.823726    0.616846    1.066362    11.00000   -1.20000
AFIX   0
C84   1    0.637683    0.602132    0.879827    11.00000    0.11272    0.11926 =
         0.06430    0.00251    0.00383    0.01045
AFIX  23
H84A  2    0.591149    0.609239    0.886522    11.00000   -1.20000
H84B  2    0.661934    0.612886    0.833926    11.00000   -1.20000
AFIX   0
 
C1S   1    0.967466    0.430226    0.290445    11.00000    0.26736
AFIX  23
H1S   2    0.928924    0.441526    0.271660    11.00000   -1.20000
H1T   2    1.003057    0.432285    0.242648    11.00000   -1.20000
AFIX   0
CL1S  4    0.997695    0.440574    0.386204    11.00000    0.23873
CL1T  4    0.941306    0.401843    0.284952    11.00000    0.32436
SAME 0.01 0.01 C1S > CL1T
C2S   1    0.928334    0.631828    0.843927    11.00000    0.27532
AFIX  23
H2S   2    0.976622    0.631235    0.824737    11.00000   -1.20000
H2T   2    0.902519    0.641058    0.793918    11.00000   -1.20000
AFIX   0
CL2S  4    0.901102    0.603494    0.846006    11.00000    0.29398
CL2T  4    0.925093    0.648382    0.935358    11.00000    0.52067
 
O1    6    0.821947    0.546769    1.118956    11.00000    0.13436
O2    6    0.699119    0.535807    1.162433    11.00000    0.14130
O3    6    0.583632    0.714427    0.559532    11.00000    0.31238
O4    6    0.524642    0.656420    0.961036    11.00000    0.18372
O5    6    0.919632    0.645154    0.611498    11.00000    0.24281
O6    6    1.130238    0.391943    0.508584    11.00000    0.17042
O7    6    0.786049    0.386360    1.118417    11.00000    0.24448
O8    6    0.625095    0.392426    0.570512    11.00000    0.21826
HKLF 4
 
REM  141003
REM R1 =  0.1612 for    5899 Fo > 4sig(Fo)  and  0.1890 for all    7998 data
REM   1078 parameters refined using    811 restraints
 
END  
     
WGHT      0.1753    878.0225 

REM Instructions for potential hydrogen bonds
EQIV $1 -x+2, -y+1, -z+2
HTAB N1 O1_$1
HTAB N2 Cl2_$1
EQIV $2 -x+1, -y+1, -z+2
HTAB N3 Cl7_$2
HTAB N4 Cl3_$2
EQIV $3 -x+2, -y+1, -z+1
HTAB N5 Cl1_$3
EQIV $4 x, y, z-1
HTAB N6 Cl3_$4
HTAB C2 Cl11_$1
HTAB C7 Cl2
HTAB C21 Cl4
EQIV $5 -x+1, -y+1, -z+1
HTAB C28 Cl8_$5
HTAB C28 Cl6
HTAB C30 Cl7_$5
HTAB C33 Cl1S
HTAB C35 Cl5
HTAB C42 Cl5_$3
HTAB N7 Cl4
HTAB N9 O3
EQIV $6 x, -y+3/2, z-1/2
HTAB N10 Cl12_$6
EQIV $7 x, -y+3/2, z+1/2
HTAB N11 Cl9_$7
HTAB N12 O6_$1
HTAB C47 Cl5
HTAB C49 Cl5
HTAB C56 Cl10
EQIV $8 x, y, z+1
HTAB C75 Cl6_$8
HTAB C77 Cl11
HTAB C84 Cl7
HTAB C1S Cl2_$3
HTAB C1S Cl2S_$3
HTAB C2S Cl1T_$3
HTAB C2S O5

REM Highest difference peak  1.201,  deepest hole -0.778,  1-sigma level  0.173
Q1    1   0.6820  0.6565  1.2758  11.00000  0.05    1.20
Q2    1   0.5600  0.1484  0.9464  11.00000  0.05    1.11
Q3    1   0.9184  0.6600  0.7631  11.00000  0.05    1.10
Q4    1   0.9806  0.7233  1.0232  11.00000  0.05    1.08
Q5    1   0.7477  0.4630  0.3848  11.00000  0.05    1.01
Q6    1   0.7281  0.4025  0.6855  11.00000  0.05    0.99
Q7    1   1.1788  0.6169  1.2535  11.00000  0.05    0.96
Q8    1   0.9433  0.6279  0.5008  11.00000  0.05    0.96
Q9    1   0.5784  0.1305  0.8569  11.00000  0.05    0.90
Q10   1   0.8349  0.6292  0.4954  11.00000  0.05    0.84
Q11   1   0.9794  0.1937  0.0489  11.00000  0.05    0.83
Q12   1   1.0656  0.6791  1.0676  11.00000  0.05    0.81
Q13   1   0.6181  0.7441  0.7009  11.00000  0.05    0.79
Q14   1   0.5096  0.5919  0.6959  11.00000  0.05    0.77
Q15   1   0.4979  0.7091  0.5621  11.00000  0.05    0.76
Q16   1   0.7781  0.5155  0.4244  11.00000  0.05    0.74
Q17   1   1.0972  0.6342  1.3125  11.00000  0.05    0.74
Q18   1   0.6990  0.3645 -0.0239  11.00000  0.05    0.69
Q19   1   0.8843  0.3781  0.5103  11.00000  0.05    0.68
Q20   1   0.6209  0.3569  0.0948  11.00000  0.05    0.67
Q21   1   0.8301  0.6353  1.2764  11.00000  0.05    0.66
Q22   1   0.5932  0.4564  1.0192  11.00000  0.05    0.66
Q23   1   0.7035  0.5581  0.3992  11.00000  0.05    0.65
Q24   1   0.9947  0.6907  1.0538  11.00000  0.05    0.65
Q25   1   0.6096  0.4888  0.9718  11.00000  0.05    0.64
Q26   1   0.4932  0.3030 -0.1014  11.00000  0.05    0.62
Q27   1   0.8817  0.1563  0.6352  11.00000  0.05    0.61
Q28   1   0.8612  0.3947  0.1831  11.00000  0.05    0.61
Q29   1   0.7062  0.3993  0.5693  11.00000  0.05    0.60
Q30   1   0.7386  0.7582  0.8107  11.00000  0.05    0.59
Q31   1   0.6415  0.4761  1.0149  11.00000  0.05    0.59
Q32   1   1.1964  0.4691  0.8503  11.00000  0.05    0.56
Q33   1   1.0273  0.4560  0.8550  11.00000  0.05    0.56
Q34   1   1.0536  0.5150  0.8256  11.00000  0.05    0.56
Q35   1   0.7620  0.3773  0.0950  11.00000  0.05    0.56
Q36   1   0.6604  0.1447  0.7912  11.00000  0.05    0.55
Q37   1   1.2316  0.4668  0.8489  11.00000  0.05    0.55
Q38   1   0.8421  0.1570  0.5856  11.00000  0.05    0.55
Q39   1   0.6386  0.5130  1.0077  11.00000  0.05    0.54
Q40   1   0.5681  0.6100  0.7132  11.00000  0.05    0.54
Q41   1   0.8392  0.4886  0.4194  11.00000  0.05    0.53
Q42   1   1.0212  0.2359  0.1644  11.00000  0.05    0.53
Q43   1   0.9143  0.4647  0.5749  11.00000  0.05    0.52
Q44   1   0.7555  0.3642 -0.0119  11.00000  0.05    0.52
Q45   1   0.7625  0.6870  0.7239  11.00000  0.05    0.52
Q46   1   0.4839  0.3085  0.0165  11.00000  0.05    0.51
Q47   1   0.6556  0.7117  0.8076  11.00000  0.05    0.51
Q48   1   0.5693  0.5377  0.7162  11.00000  0.05    0.50
Q49   1   0.7931  0.7147  0.7202  11.00000  0.05    0.50
Q50   1   0.9003  0.5624  0.8530  11.00000  0.05    0.50
Q51   1   0.5232  0.4775  1.0077  11.00000  0.05    0.49
Q52   1   0.8801  0.5976  0.4922  11.00000  0.05    0.48
Q53   1   0.4944  0.3517 -0.0178  11.00000  0.05    0.48
Q54   1   1.0994  0.4702  0.8322  11.00000  0.05    0.48
Q55   1   0.6053  0.7626  0.8172  11.00000  0.05    0.48
Q56   1   0.8305  0.3986  0.1130  11.00000  0.05    0.47
Q57   1   0.6364  0.1869  0.1544  11.00000  0.05    0.47
Q58   1   0.6804  0.3618 -0.1104  11.00000  0.05    0.47
Q59   1   0.5268  0.3156  0.1386  11.00000  0.05    0.46
Q60   1   0.6487  0.7817  0.7737  11.00000  0.05    0.46
Q61   1   1.0326  0.4375  0.8406  11.00000  0.05    0.46
Q62   1   0.5989  0.1865  0.1890  11.00000  0.05    0.45
Q63   1   0.6876  0.2426  0.7136  11.00000  0.05    0.45
Q64   1   0.8846  0.6811  1.2529  11.00000  0.05    0.45
Q65   1   0.6813  0.2222  0.3952  11.00000  0.05    0.44
Q66   1   0.7463  0.5678  0.5656  11.00000  0.05    0.43
Q67   1   0.8964  0.3363  0.3045  11.00000  0.05    0.43
Q68   1   0.9342  0.3997  0.2643  11.00000  0.05    0.43
Q69   1   0.5422  0.4366  0.9872  11.00000  0.05    0.43
Q70   1   0.7785  0.1572  0.8415  11.00000  0.05    0.43
Q71   1   0.6133  0.5285  0.7277  11.00000  0.05    0.43
Q72   1   0.4664  0.7256  0.4661  11.00000  0.05    0.43
Q73   1   0.6076  0.7204  0.8026  11.00000  0.05    0.43
Q74   1   1.1639  0.4382  0.8798  11.00000  0.05    0.42
Q75   1   0.6304  0.4280  0.5828  11.00000  0.05    0.42
Q76   1   0.6626  0.7853  1.0028  11.00000  0.05    0.42
Q77   1   0.5055  0.3443  0.1125  11.00000  0.05    0.42
Q78   1   0.6451  0.7783  1.0619  11.00000  0.05    0.42
Q79   1   0.5039  0.5571  0.7151  11.00000  0.05    0.42
Q80   1   0.8701  0.3572  0.3996  11.00000  0.05    0.42
Q81   1   0.9679  0.4283  0.8311  11.00000  0.05    0.42
Q82   1   0.7270  0.5564  0.7416  11.00000  0.05    0.41
Q83   1   0.6288  0.6147  1.1008  11.00000  0.05    0.41
Q84   1   0.8351  0.7077  1.4199  11.00000  0.05    0.41
Q85   1   0.9004  0.6503  0.8917  11.00000  0.05    0.41
Q86   1   0.7802  0.1911  0.9732  11.00000  0.05    0.41
Q87   1   1.0209  0.2395  0.0813  11.00000  0.05    0.41
Q88   1   0.8207  0.4300  0.3884  11.00000  0.05    0.41
Q89   1   0.7653  0.1621  0.8560  11.00000  0.05    0.40
Q90   1   0.4652  0.3365  0.0712  11.00000  0.05    0.40
Q91   1   0.4162  0.7488  0.4489  11.00000  0.05    0.40
Q92   1   0.7962  0.7181  1.3199  11.00000  0.05    0.39
Q93   1   0.9896  0.4868  0.8923  11.00000  0.05    0.39
Q94   1   1.0794  0.5099  0.6197  11.00000  0.05    0.39
Q95   1   0.9213  0.4236  0.8856  11.00000  0.05    0.38
Q96   1   0.8561  0.6212  1.1551  11.00000  0.05    0.38
Q97   1   0.5220  0.3843  0.7952  11.00000  0.05    0.37
Q98   1   0.7270  0.6311  0.9207  11.00000  0.05    0.37
Q99   1   1.3200  0.4503  0.8140  11.00000  0.05    0.37
Q100  1   0.5594  0.5717  0.3671  11.00000  0.05    0.37
Q101  1   0.8976  0.4425  0.3791  11.00000  0.05    0.37
Q102  1   0.5420  0.4037  0.7792  11.00000  0.05    0.37
Q103  1   0.6022  0.5889  0.6190  11.00000  0.05    0.37
Q104  1   0.9006  0.6184  0.8557  11.00000  0.05    0.37
Q105  1   0.9636  0.4709  0.8156  11.00000  0.05    0.36
Q106  1   0.6220  0.4440  0.6855  11.00000  0.05    0.36
Q107  1   0.6935  0.6159  1.2738  11.00000  0.05    0.36
Q108  1   0.6235  0.5275  0.3944  11.00000  0.05    0.36
Q109  1   0.5461  0.3366 -0.0576  11.00000  0.05    0.35
Q110  1   0.8674  0.5066  0.8248  11.00000  0.05    0.35
Q111  1   0.7967  0.2073  0.5143  11.00000  0.05    0.35
Q112  1   0.9355  0.2197  0.7634  11.00000  0.05    0.34
Q113  1   0.6257  0.5381  1.0144  11.00000  0.05    0.34
Q114  1   1.0010  0.4212  0.9121  11.00000  0.05    0.34
Q115  1   1.0714  0.5421  0.8590  11.00000  0.05    0.34
Q116  1   0.4997  0.3871  0.8558  11.00000  0.05    0.34
Q117  1   0.6408  0.5503  0.7548  11.00000  0.05    0.34
Q118  1   1.0157  0.2077  0.1389  11.00000  0.05    0.34
Q119  1   0.6187  0.4373  0.9918  11.00000  0.05    0.34
Q120  1   0.8980  0.3984  1.0739  11.00000  0.05    0.33
Q121  1   0.9846  0.4069  0.3974  11.00000  0.05    0.33
Q122  1   0.8046  0.6990  1.0786  11.00000  0.05    0.33
Q123  1   0.6047  0.5738  0.6420  11.00000  0.05    0.33
Q124  1   0.7733  0.4580  1.0030  11.00000  0.05    0.33
Q125  1   0.6628  0.5033  0.3861  11.00000  0.05    0.33
Q126  1   0.8080  0.4654  0.8593  11.00000  0.05    0.33
Q127  1   0.6530  0.4849  0.5456  11.00000  0.05    0.33
Q128  1   0.4774  0.2378  0.5017  11.00000  0.05    0.33
Q129  1   0.4882  0.3916  0.8892  11.00000  0.05    0.33
Q130  1   0.7976  0.2471  0.0917  11.00000  0.05    0.32
Q131  1   0.6025  0.4873  0.8634  11.00000  0.05    0.32
Q132  1   0.6340  0.5921  0.7346  11.00000  0.05    0.32
Q133  1   0.7493  0.2003  0.8233  11.00000  0.05    0.32
Q134  1   0.7986  0.5491  0.9173  11.00000  0.05    0.32
Q135  1   0.6655  0.6169  0.6603  11.00000  0.05    0.32
Q136  1   0.7538  0.5054  1.0191  11.00000  0.05    0.32
Q137  1   0.6077  0.3522 -0.0227  11.00000  0.05    0.32
Q138  1   0.8042  0.7144  0.8572  11.00000  0.05    0.32
Q139  1   0.9063  0.7230  0.7914  11.00000  0.05    0.32
Q140  1   0.6236  0.6120  1.2629  11.00000  0.05    0.32
Q141  1   0.7988  0.2479  0.0225  11.00000  0.05    0.31
Q142  1   0.8622  0.6787  1.1813  11.00000  0.05    0.31
Q143  1   0.6053  0.4443  0.2935  11.00000  0.05    0.31
Q144  1   0.5573  0.5322  1.0113  11.00000  0.05    0.31
Q145  1   0.5908  0.5999  1.3960  11.00000  0.05    0.31
Q146  1   0.8851  0.6004  0.9590  11.00000  0.05    0.31
Q147  1   0.7072  0.7337  0.7173  11.00000  0.05    0.31
Q148  1   0.6614  0.6071  0.9425  11.00000  0.05    0.31
Q149  1   0.4558  0.2431  0.4887  11.00000  0.05    0.31
Q150  1   0.6194  0.2361  0.7628  11.00000  0.05    0.30
Q151  1   0.7621  0.5439  0.4457  11.00000  0.05    0.30
Q152  1   0.8073  0.4709  0.5522  11.00000  0.05    0.30
Q153  1   0.8599  0.5389  0.4019  11.00000  0.05    0.30
Q154  1   0.5480  0.5282  0.3856  11.00000  0.05    0.30
Q155  1   0.5747  0.7125  0.6792  11.00000  0.05    0.30
Q156  1   0.7677  0.6450  1.0825  11.00000  0.05    0.30
Q157  1   0.9639  0.4121  0.3816  11.00000  0.05    0.30
Q158  1   0.6456  0.1995  0.4221  11.00000  0.05    0.30
Q159  1   0.5650  0.3217  0.2126  11.00000  0.05    0.30
Q160  1   0.9836  0.3854  0.1780  11.00000  0.05    0.30
Q161  1   0.9613  0.5299  0.9419  11.00000  0.05    0.30
Q162  1   1.1352  0.5489  0.9137  11.00000  0.05    0.30
Q163  1   0.5566  0.4733  0.5262  11.00000  0.05    0.30
Q164  1   0.6154  0.7987  0.7970  11.00000  0.05    0.30
Q165  1   0.5434  0.6293  1.3775  11.00000  0.05    0.30
Q166  1   0.7762  0.6858  0.4902  11.00000  0.05    0.29
Q167  1   0.9288  0.1917  0.1712  11.00000  0.05    0.29
Q168  1   1.0237  0.4087  0.7681  11.00000  0.05    0.29
Q169  1   0.0294  0.1922  0.6900  11.00000  0.05    0.29
Q170  1   0.8801  0.6091  0.5980  11.00000  0.05    0.29
Q171  1   0.7184  0.1924  1.0589  11.00000  0.05    0.29
Q172  1   0.7842  0.6088  1.0961  11.00000  0.05    0.29
Q173  1   0.8432  0.5567  0.4750  11.00000  0.05    0.29
Q174  1   0.5969  0.5029  0.5315  11.00000  0.05    0.29
Q175  1   0.5195  0.5368  0.5654  11.00000  0.05    0.29
Q176  1   0.7428  0.6854  0.5359  11.00000  0.05    0.28
Q177  1   0.7343  0.7948  0.8919  11.00000  0.05    0.28
Q178  1   0.7749  0.4866  0.8155  11.00000  0.05    0.28
Q179  1   0.7617  0.4206  0.0981  11.00000  0.05    0.28
Q180  1   0.8718  0.4445  1.0960  11.00000  0.05    0.28
Q181  1   0.7829  0.6950  1.2420  11.00000  0.05    0.28
Q182  1   0.6858  0.4225  0.3539  11.00000  0.05    0.28
Q183  1   0.4659  0.3592 -0.1194  11.00000  0.05    0.27
Q184  1   0.7088  0.6256  1.1001  11.00000  0.05    0.27
Q185  1   0.4661  0.4657  0.8300  11.00000  0.05    0.27
Q186  1   0.6209  0.5649  1.1647  11.00000  0.05    0.27
Q187  1   0.6657  0.6420  1.3979  11.00000  0.05    0.27
Q188  1   0.5876  0.2309  0.4209  11.00000  0.05    0.27
Q189  1   0.6999  0.2079  0.7156  11.00000  0.05    0.27
Q190  1   0.8588  0.5630  0.7132  11.00000  0.05    0.26
Q191  1   0.8788  0.6082  1.0866  11.00000  0.05    0.26
Q192  1   0.6140  0.4928  0.3809  11.00000  0.05    0.26
Q193  1   0.9218  0.6564  0.4548  11.00000  0.05    0.26
Q194  1   0.6218  0.6198  0.6231  11.00000  0.05    0.26
Q195  1   0.8088  0.5555  0.3582  11.00000  0.05    0.26
Q196  1   1.0196  0.4171  0.2158  11.00000  0.05    0.26
Q197  1   0.8968  0.5280  0.7631  11.00000  0.05    0.25
Q198  1   0.8777  0.7476  0.7652  11.00000  0.05    0.25
Q199  1   0.9005  0.7165  1.0790  11.00000  0.05    0.25
Q200  1   0.4976  0.3737  0.1572  11.00000  0.05    0.25
Q201  1   0.6581  0.8060  0.9393  11.00000  0.05    0.25
Q202  1   0.8050  0.2094  0.3249  11.00000  0.05    0.25
Q203  1   0.7365  0.5938  0.7440  11.00000  0.05    0.25
Q204  1   0.6005  0.1338  0.1830  11.00000  0.05    0.25
Q205  1   0.7163  0.6070  0.9818  11.00000  0.05    0.25
Q206  1   1.0861  0.4697  0.6126  11.00000  0.05    0.25
Q207  1   0.5398  0.5773  0.7902  11.00000  0.05    0.25
Q208  1   0.9436  0.5223  0.7274  11.00000  0.05    0.25
Q209  1   0.7473  0.6449  0.7912  11.00000  0.05    0.25
Q210  1   0.4974  0.7081  0.7081  11.00000  0.05    0.25
Q211  1   0.6845  0.6638  0.7227  11.00000  0.05    0.25
Q212  1   1.1416  0.5644  0.8538  11.00000  0.05    0.25
Q213  1   0.6411  0.6363  1.3825  11.00000  0.05    0.25
Q214  1   1.0213  0.3923  0.8416  11.00000  0.05    0.25
Q215  1   0.7700  0.6564  0.4794  11.00000  0.05    0.24
Q216  1   0.7862  0.5284  0.8218  11.00000  0.05    0.24
Q217  1   0.7611  0.6389  0.7865  11.00000  0.05    0.24
Q218  1   0.7367  0.2352  0.8231  11.00000  0.05    0.24
Q219  1   0.9174  0.1727  0.0367  11.00000  0.05    0.24
Q220  1   0.8897  0.3698  0.2545  11.00000  0.05    0.24
Q221  1   0.8621  0.5006  0.5434  11.00000  0.05    0.23
Q222  1   0.8419  0.7357  1.1630  11.00000  0.05    0.23
Q223  1   0.5547  0.5207  0.6166  11.00000  0.05    0.23
Q224  1   0.8775  0.5937  0.6935  11.00000  0.05    0.23
Q225  1   0.8062  0.1944  0.1405  11.00000  0.05    0.23
Q226  1   0.7312  0.4164  0.3529  11.00000  0.05    0.23
Q227  1   1.0759  0.4066  0.9639  11.00000  0.05    0.23
Q228  1   0.3684  0.7279  0.4004  11.00000  0.05    0.23
Q229  1   0.8014  0.5452  0.7953  11.00000  0.05    0.23
Q230  1   0.9535  0.4405  0.6014  11.00000  0.05    0.23
Q231  1   0.9326  0.4234  0.1912  11.00000  0.05    0.23
Q232  1   0.6174  0.5075  1.1477  11.00000  0.05    0.23
Q233  1   0.5581  0.7630  0.6558  11.00000  0.05    0.23
Q234  1   0.9546  0.5099  0.8234  11.00000  0.05    0.23
Q235  1   0.6458  0.5233  1.0943  11.00000  0.05    0.23
Q236  1   0.9225  0.4275  0.2125  11.00000  0.05    0.23
Q237  1   0.8390  0.4645  0.9407  11.00000  0.05    0.22
Q238  1   0.8358  0.7347  1.0215  11.00000  0.05    0.22
Q239  1   0.6239  0.5088  1.2377  11.00000  0.05    0.22
Q240  1   0.7980  0.2056  0.6247  11.00000  0.05    0.22
Q241  1   1.0051  0.4639  0.3082  11.00000  0.05    0.22
Q242  1   0.9989  0.5203  0.6124  11.00000  0.05    0.22
Q243  1   0.4784  0.3797 -0.0169  11.00000  0.05    0.22
Q244  1   0.8004  0.4280  0.0407  11.00000  0.05    0.22
Q245  1   0.8225  0.4496  0.8076  11.00000  0.05    0.21
Q246  1   0.8396  0.2037  0.4115  11.00000  0.05    0.21
Q247  1   0.4788  0.3923  0.7078  11.00000  0.05    0.21
Q248  1   0.8980  0.4638  0.8028  11.00000  0.05    0.21
Q249  1   1.0632  0.4799  0.7673  11.00000  0.05    0.21
Q250  1   0.8269  0.5794  0.5891  11.00000  0.05    0.21
Q251  1   0.7563  0.2150  0.7146  11.00000  0.05    0.21
Q252  1   1.1835  0.4471  0.9589  11.00000  0.05    0.21
Q253  1   0.6773  0.5028  0.8205  11.00000  0.05    0.21
Q254  1   0.8822  0.5872  1.2924  11.00000  0.05    0.21
Q255  1   0.7938  0.5541  1.0215  11.00000  0.05    0.21
Q256  1   0.5407  0.4470  0.7753  11.00000  0.05    0.21
Q257  1   0.7040  0.6750  0.4797  11.00000  0.05    0.21
Q258  1   0.6537  0.6368  1.0095  11.00000  0.05    0.21
Q259  1   0.6536  0.5316  0.5798  11.00000  0.05    0.21
Q260  1   0.7575  0.4361  0.8512  11.00000  0.05    0.20
Q261  1   0.8009  0.5685  0.7234  11.00000  0.05    0.20
Q262  1   0.8831  0.7051  1.0398  11.00000  0.05    0.20
Q263  1   0.5996  0.4783  1.2174  11.00000  0.05    0.20
Q264  1   0.5209  0.4817  0.4158  11.00000  0.05    0.20
Q265  1   0.7830  0.7213  1.2459  11.00000  0.05    0.20
Q266  1   0.6033  0.4436  0.8240  11.00000  0.05    0.20
Q267  1   0.7591  0.4631  1.1287  11.00000  0.05    0.20
Q268  1   0.9260  0.6787  0.6319  11.00000  0.05    0.20
Q269  1   0.8612  0.6493  1.1835  11.00000  0.05    0.20
Q270  1   0.8159  0.5427  0.7446  11.00000  0.05    0.20
Q271  1   1.2005  0.5149  0.8360  11.00000  0.05    0.20
Q272  1   1.1197  0.5474  0.7467  11.00000  0.05    0.19
Q273  1   1.0412  0.3857  0.8956  11.00000  0.05    0.19
Q274  1   0.5990  0.6360  0.8823  11.00000  0.05    0.19
Q275  1   0.9023  0.6224  1.0264  11.00000  0.05    0.19
Q276  1   1.1398  0.4154  0.9839  11.00000  0.05    0.19
Q277  1   0.6783  0.4448  1.1704  11.00000  0.05    0.19
Q278  1   0.9034  0.5075  0.7052  11.00000  0.05    0.19
Q279  1   0.7971  0.7129  0.9875  11.00000  0.05    0.19
Q280  1   0.7391  0.4418  0.8231  11.00000  0.05    0.19
Q281  1   1.0038  0.6408  1.3353  11.00000  0.05    0.19
Q282  1   0.7008  0.5915  0.8720  11.00000  0.05    0.18
Q283  1   0.8997  0.2094  0.9312  11.00000  0.05    0.18
Q284  1   0.7518  0.7275  1.0021  11.00000  0.05    0.18
Q285  1   0.8623  0.2219  0.1063  11.00000  0.05    0.18
Q286  1   0.5283  0.4064  0.9988  11.00000  0.05    0.18
Q287  1   0.7002  0.6025  1.1417  11.00000  0.05    0.18
Q288  1   0.5556  0.5527  0.2571  11.00000  0.05    0.17
Q289  1   0.6788  0.6559  0.6674  11.00000  0.05    0.17
Q290  1   0.9993  0.3882  0.9751  11.00000  0.05    0.17
Q291  1   0.9979  0.4724  0.6116  11.00000  0.05    0.17
Q292  1   0.9967  0.6568  1.2848  11.00000  0.05    0.17
Q293  1   0.7950  0.4373  0.7335  11.00000  0.05    0.17
Q294  1   0.7775  0.5658  1.2541  11.00000  0.05    0.17
Q295  1   0.9991  0.4026  1.0229  11.00000  0.05    0.17
Q296  1   0.9841  0.5464  0.8283  11.00000  0.05    0.17
Q297  1   0.8347  0.1642  0.1562  11.00000  0.05    0.17
Q298  1   0.7871  0.5775  1.0301  11.00000  0.05    0.16
Q299  1   0.7217  0.5477  0.9887  11.00000  0.05    0.16
Q300  1   0.9606  0.2339  0.8523  11.00000  0.05    0.16
;

loop_
_symmetry_equiv_pos_site_id
_space_group_symop_operation_xyz
1 +X,+Y,+Z
2 -X,1/2+Y,1/2-Z
3 -X,-Y,-Z
4 +X,1/2-Y,1/2+Z

loop_
_atom_site_label
_atom_site_type_symbol
_atom_site_fract_x
_atom_site_fract_y
_atom_site_fract_z
_atom_site_U_iso_or_equiv
_atom_site_adp_type
_atom_site_occupancy
_atom_site_site_symmetry_multiplicity
_atom_site_calc_flag
_atom_site_refinement_flags
_atom_site_disorder_assembly
_atom_site_disorder_group
Pd1 Pd 1.0292(2) 0.48715(8) 0.8314(3) 0.0971(15) Uani 1 4 d . . .
Pd2 Pd 0.58047(19) 0.48803(7) 1.0128(2) 0.0805(13) Uani 1 4 d . . .
Pd3 Pd 0.7144(2) 0.52061(8) 0.4023(2) 0.0945(15) Uani 1 4 d . . .
Cl1 Cl 1.1211(7) 0.5044(3) 0.7563(9) 0.108(4) Uani 1 4 d . . .
Cl2 Cl 0.9950(7) 0.5259(3) 0.8887(8) 0.105(4) Uani 1 4 d . . .
Cl3 Cl 0.5718(6) 0.4916(2) 1.1742(7) 0.089(4) Uani 1 4 d . . .
Cl4 Cl 0.5818(6) 0.5322(2) 0.9900(7) 0.085(4) Uani 1 4 d . . .
Cl5 Cl 0.7919(7) 0.5516(3) 0.4405(9) 0.104(4) Uani 1 4 d . . .
Cl6 Cl 0.6296(7) 0.5495(3) 0.3662(9) 0.107(4) Uani 1 4 d . . .
N1 N 1.052(2) 0.4515(7) 0.790(3) 0.097(6) Uani 1 4 d . . .
H1 H 1.09998 0.44826 0.8102 0.1160 Uiso 1 4 d . . .
N2 N 0.9497(18) 0.4696(7) 0.895(2) 0.089(6) Uani 1 4 d . . .
H2 H 0.95165 0.47578 0.96131 0.1072 Uiso 1 4 d . . .
N3 N 0.5857(18) 0.4485(7) 1.021(2) 0.081(6) Uani 1 4 d . . .
H3 H 0.54908 0.4432 1.06496 0.0971 Uiso 1 4 d . . .
N4 N 0.5714(18) 0.4809(7) 0.872(2) 0.082(6) Uani 1 4 d . . .
H4 H 0.53307 0.49164 0.84618 0.0986 Uiso 1 4 d . . .
N5 N 0.7859(18) 0.4938(6) 0.436(2) 0.086(6) Uani 1 4 d . . .
H5 H 0.83014 0.49866 0.40678 0.1029 Uiso 1 4 d . . .
N6 N 0.6554(18) 0.4916(7) 0.367(2) 0.090(4) Uani 1 4 d . . .
H6 H 0.64179 0.49501 0.2999 0.1074 Uiso 1 4 d . . .
C1 C 1.010(3) 0.4347(11) 0.845(3) 0.095(6) Uani 1 4 d . . .
C2 C 1.022(2) 0.4078(10) 0.842(3) 0.099(7) Uani 1 4 d . . .
H2A H 1.05604 0.40105 0.8023 0.1188 Uiso 1 4 d . . .
C3 C 0.984(2) 0.3918(10) 0.898(3) 0.101(7) Uani 1 4 d . . .
H3A H 0.9888 0.37387 0.88808 0.1206 Uiso 1 4 d . . .
C4 C 0.941(2) 0.3996(10) 0.965(3) 0.099(7) Uani 1 4 d . . .
H4A H 0.9205 0.38843 1.0086 0.1193 Uiso 1 4 d . . .
C5 C 0.931(2) 0.4259(10) 0.962(3) 0.097(7) Uani 1 4 d . . .
H5A H 0.89758 0.43324 1.00238 0.1169 Uiso 1 4 d . . .
C6 C 0.969(3) 0.4429(10) 0.900(3) 0.092(6) Uani 1 4 d . . .
C7 C 0.884(2) 0.4785(9) 0.857(3) 0.089(6) Uani 1 4 d . . .
H7A H 0.88026 0.47363 0.79008 0.1068 Uiso 1 4 d . . .
H7B H 0.88276 0.49744 0.86068 0.1068 Uiso 1 4 d . . .
C8 C 0.822(2) 0.4677(10) 0.908(3) 0.087(6) Uani 1 4 d . . .
C9 C 0.788(2) 0.4458(9) 0.879(3) 0.086(6) Uani 1 4 d . . .
H9A H 0.80289 0.43683 0.82482 0.1027 Uiso 1 4 d . . .
C10 C 0.732(2) 0.4371(9) 0.927(3) 0.084(6) Uani 1 4 d . . .
H10A H 0.70655 0.42298 0.90399 0.1013 Uiso 1 4 d . . .
C11 C 0.714(2) 0.4489(10) 1.010(3) 0.085(6) Uani 1 4 d . . .
C12 C 0.747(2) 0.4705(9) 1.036(3) 0.086(6) Uani 1 4 d . . .
H12A H 0.73162 0.4797 1.08898 0.1031 Uiso 1 4 d . . .
C13 C 0.800(2) 0.4792(9) 0.987(3) 0.088(6) Uani 1 4 d . . .
H13 H 0.82339 0.49407 1.00903 0.1061 Uiso 1 4 d . . .
C14 C 0.651(2) 0.4386(9) 1.062(3) 0.084(6) Uani 1 4 d . . .
H14A H 0.65017 0.41964 1.05856 0.1013 Uiso 1 4 d . . .
H14B H 0.65404 0.44362 1.1286 0.1013 Uiso 1 4 d . . .
C15 C 0.567(2) 0.4390(10) 0.935(3) 0.084(6) Uani 1 4 d . . .
C16 C 0.551(2) 0.4128(10) 0.925(3) 0.088(6) Uani 1 4 d . . .
H16 H 0.55924 0.4014 0.97568 0.1061 Uiso 1 4 d . . .
C17 C 0.522(2) 0.4033(10) 0.841(3) 0.089(7) Uani 1 4 d . . .
H17 H 0.51375 0.38544 0.83407 0.1065 Uiso 1 4 d . . .
C18 C 0.506(2) 0.4199(9) 0.771(3) 0.086(7) Uani 1 4 d . . .
H18 H 0.48364 0.41381 0.71525 0.1035 Uiso 1 4 d . . .
C19 C 0.521(2) 0.4463(9) 0.780(3) 0.084(6) Uani 1 4 d . . .
H19 H 0.51185 0.45805 0.73069 0.1003 Uiso 1 4 d . . .
C20 C 0.551(2) 0.4543(10) 0.863(3) 0.083(6) Uani 1 4 d . . .
C21 C 0.635(2) 0.4880(9) 0.820(3) 0.082(6) Uani 1 4 d . . .
H21A H 0.64853 0.50543 0.84066 0.0982 Uiso 1 4 d . . .
H21B H 0.6715 0.47607 0.8399 0.0982 Uiso 1 4 d . . .
C22 C 0.6289(16) 0.4878(7) 0.716(2) 0.083(6) Uani 1 4 d . . .
C23 C 0.6437(16) 0.4663(6) 0.665(2) 0.084(6) Uani 1 4 d . . .
H23 H 0.66312 0.45169 0.69544 0.1013 Uiso 1 4 d . . .
C24 C 0.6304(16) 0.4656(6) 0.569(2) 0.085(6) Uani 1 4 d . . .
H24 H 0.6408 0.45071 0.53361 0.1024 Uiso 1 4 d . . .
C25 C 0.6019(16) 0.4869(7) 0.524(2) 0.086(6) Uani 1 4 d . . .
C26 C 0.5870(16) 0.5086(7) 0.575(2) 0.086(6) Uani 1 4 d . . .
H26 H 0.56749 0.52304 0.54407 0.1026 Uiso 1 4 d . . .
C27 C 0.6003(16) 0.5094(6) 0.671(2) 0.086(6) Uani 1 4 d . . .
H27 H 0.59022 0.52446 0.70593 0.1036 Uiso 1 4 d . . .
C28 C 0.587(2) 0.4882(9) 0.417(3) 0.088(6) Uani 1 4 d . . .
H28A H 0.56444 0.47223 0.39605 0.1055 Uiso 1 4 d . . .
H28B H 0.55656 0.50282 0.40275 0.1055 Uiso 1 4 d . . .
C29 C 0.6929(19) 0.4670(6) 0.364(2) 0.086(5) Uani 1 4 d . . .
C30 C 0.6674(17) 0.4441(7) 0.326(2) 0.088(6) Uani 1 4 d . . .
H30 H 0.62098 0.44283 0.30618 0.1056 Uiso 1 4 d . . .
C31 C 0.7105(19) 0.4237(6) 0.319(2) 0.089(7) Uani 1 4 d . . .
H31 H 0.693 0.40806 0.29398 0.1064 Uiso 1 4 d . . .
C32 C 0.7776(19) 0.4248(6) 0.346(2) 0.089(7) Uani 1 4 d . . .
H32 H 0.80612 0.41018 0.33959 0.1066 Uiso 1 4 d . . .
C33 C 0.8044(17) 0.4476(7) 0.384(2) 0.086(6) Uani 1 4 d . . .
H33 H 0.85096 0.44886 0.40321 0.1034 Uiso 1 4 d . . .
C34 C 0.7600(19) 0.4681(6) 0.391(2) 0.083(5) Uiso 1 4 d . . .
C35 C 0.796(2) 0.4919(9) 0.544(3) 0.088(6) Uani 1 4 d . . .
H35A H 0.79607 0.50946 0.57088 0.1056 Uiso 1 4 d . . .
H35B H 0.75709 0.48255 0.57068 0.1056 Uiso 1 4 d . . .
C36 C 0.858(3) 0.4795(10) 0.575(3) 0.093(6) Uani 1 4 d . . .
C37 C 0.860(3) 0.4546(10) 0.609(3) 0.096(7) Uani 1 4 d . . .
H37 H 0.81937 0.44513 0.61507 0.1155 Uiso 1 4 d . . .
C38 C 0.922(3) 0.4433(10) 0.634(3) 0.095(7) Uani 1 4 d . . .
H38 H 0.92627 0.42552 0.64836 0.1140 Uiso 1 4 d . . .
C39 C 0.977(3) 0.4594(10) 0.636(3) 0.096(6) Uani 1 4 d . . .
C40 C 0.974(3) 0.4831(10) 0.610(3) 0.095(7) Uani 1 4 d . . .
H40 H 1.01475 0.49304 0.61324 0.1137 Uiso 1 4 d . . .
C41 C 0.918(3) 0.4941(10) 0.578(3) 0.093(7) Uani 1 4 d . . .
H41 H 0.91834 0.51145 0.55706 0.1115 Uiso 1 4 d . . .
C42 C 1.048(2) 0.4467(9) 0.682(3) 0.097(6) Uani 1 4 d . . .
H42A H 1.04908 0.42807 0.6698 0.1162 Uiso 1 4 d . . .
H42B H 1.08828 0.45461 0.65264 0.1162 Uiso 1 4 d . . .
Pd4 Pd 0.5728(2) 0.57607(8) 0.7207(2) 0.0937(15) Uani 1 4 d . . .
Pd5 Pd 0.6657(4) 0.74727(11) 0.7837(5) 0.188(3) Uani 1 4 d . . .
Pd6 Pd 0.8052(3) 0.66180(9) 1.2431(4) 0.1266(18) Uani 1 4 d . . .
Cl7 Cl 0.4770(7) 0.5840(3) 0.8056(8) 0.101(4) Uani 1 4 d . . .
Cl8 Cl 0.5133(7) 0.5742(3) 0.5813(8) 0.111(4) Uani 1 4 d . . .
Cl9 Cl 0.6619(15) 0.7859(4) 0.8578(17) 0.235(13) Uani 1 4 d . . .
Cl10 Cl 0.5503(19) 0.7438(6) 0.785(2) 0.305(17) Uani 1 4 d . . .
Cl11 Cl 0.9161(10) 0.6490(4) 1.2731(15) 0.170(7) Uani 1 4 d . . .
Cl12 Cl 0.8418(10) 0.7022(3) 1.2074(14) 0.165(7) Uani 1 4 d . . .
N7 N 0.6326(19) 0.5759(7) 0.844(2) 0.097(6) Uani 1 4 d . . .
H7 H 0.61018 0.56486 0.89147 0.1166 Uiso 1 4 d . . .
N8 N 0.665(2) 0.5713(7) 0.655(3) 0.114(7) Uani 1 4 d . . .
H8 H 0.65849 0.55602 0.61298 0.1373 Uiso 1 4 d . . .
N9 N 0.675(3) 0.7135(9) 0.723(4) 0.176(5) Uani 1 4 d . . .
H9 H 0.63912 0.71324 0.67125 0.2110 Uiso 1 4 d . . .
N10 N 0.762(3) 0.7479(9) 0.778(4) 0.179(5) Uani 1 4 d . . .
H10 H 0.77406 0.76482 0.74938 0.2147 Uiso 1 4 d . . .
N11 N 0.704(2) 0.6714(7) 1.219(3) 0.128(7) Uani 1 4 d . . .
H11 H 0.69643 0.68919 1.24197 0.1531 Uiso 1 4 d . . .
N12 N 0.7692(18) 0.6298(7) 1.292(3) 0.117(5) Uani 1 4 d . . .
H12 H 0.79241 0.62767 1.35445 0.1409 Uiso 1 4 d . . .
C43 C 0.698(2) 0.5652(9) 0.822(3) 0.100(6) Uani 1 4 d . . .
C44 C 0.745(3) 0.5563(9) 0.891(3) 0.099(7) Uani 1 4 d . . .
H44 H 0.73681 0.55803 0.95652 0.1187 Uiso 1 4 d . . .
C45 C 0.800(3) 0.5456(9) 0.861(3) 0.100(7) Uani 1 4 d . . .
H45 H 0.82593 0.53645 0.90727 0.1200 Uiso 1 4 d . . .
C46 C 0.829(3) 0.5454(9) 0.770(3) 0.102(7) Uani 1 4 d . . .
H46 H 0.8754 0.54089 0.758 0.1222 Uiso 1 4 d . . .
C47 C 0.781(3) 0.5526(9) 0.703(3) 0.105(7) Uani 1 4 d . . .
H47 H 0.79227 0.55047 0.63842 0.1257 Uiso 1 4 d . . .
C48 C 0.714(2) 0.5633(9) 0.726(3) 0.106(6) Uani 1 4 d . . .
C49 C 0.686(3) 0.5920(7) 0.593(3) 0.122(7) Uani 1 4 d . . .
H49A H 0.65741 0.59185 0.53527 0.1463 Uiso 1 4 d . . .
H49B H 0.73419 0.58919 0.57486 0.1463 Uiso 1 4 d . . .
C50 C 0.680(3) 0.6186(6) 0.641(3) 0.130(7) Uani 1 4 d . . .
C51 C 0.619(2) 0.6319(9) 0.639(3) 0.134(7) Uani 1 4 d . . .
H51 H 0.58111 0.62505 0.6051 0.1614 Uiso 1 4 d . . .
C52 C 0.614(2) 0.6551(9) 0.685(3) 0.141(7) Uani 1 4 d . . .
H52 H 0.57115 0.66393 0.6829 0.1695 Uiso 1 4 d . . .
C53 C 0.668(3) 0.6658(7) 0.735(3) 0.147(7) Uani 1 4 d . . .
C54 C 0.730(2) 0.6525(9) 0.737(3) 0.141(7) Uani 1 4 d . . .
H54 H 0.76875 0.65944 0.77044 0.1694 Uiso 1 4 d . . .
C55 C 0.736(2) 0.6293(8) 0.691(3) 0.136(8) Uani 1 4 d . . .
H55 H 0.77838 0.6204 0.69239 0.1630 Uiso 1 4 d . . .
C56 C 0.657(4) 0.6921(7) 0.784(4) 0.159(6) Uani 1 4 d . . .
H56A H 0.60901 0.69367 0.80306 0.1913 Uiso 1 4 d . . .
H56B H 0.6863 0.69283 0.84198 0.1913 Uiso 1 4 d . . .
C57 C 0.739(2) 0.7118(11) 0.677(4) 0.179(6) Uani 1 4 d . . .
C58 C 0.754(3) 0.6959(9) 0.601(4) 0.180(8) Uani 1 4 d . . .
H58 H 0.72039 0.68473 0.57602 0.2160 Uiso 1 4 d . . .
C59 C 0.819(3) 0.6965(9) 0.564(3) 0.182(8) Uani 1 4 d . . .
H59 H 0.82954 0.68569 0.5122 0.2180 Uiso 1 4 d . . .
C60 C 0.868(2) 0.7131(10) 0.602(4) 0.183(8) Uani 1 4 d . . .
H60 H 0.91256 0.71358 0.57714 0.2199 Uiso 1 4 d . . .
C61 C 0.852(3) 0.7290(9) 0.677(4) 0.183(8) Uani 1 4 d . . .
H61 H 0.88609 0.74029 0.70213 0.2191 Uiso 1 4 d . . .
C62 C 0.787(3) 0.7285(9) 0.715(3) 0.180(6) Uani 1 4 d . . .
C63 C 0.800(3) 0.7466(10) 0.867(4) 0.171(7) Uani 1 4 d . . .
H63A H 0.79706 0.7635 0.89854 0.2052 Uiso 1 4 d . . .
H63B H 0.84829 0.74313 0.85447 0.2052 Uiso 1 4 d . . .
C64 C 0.773(3) 0.7258(9) 0.935(3) 0.161(7) Uani 1 4 d . . .
C65 C 0.721(3) 0.7328(7) 0.993(3) 0.156(8) Uani 1 4 d . . .
H65 H 0.70399 0.74992 0.99132 0.1872 Uiso 1 4 d . . .
C66 C 0.691(2) 0.7151(9) 1.054(3) 0.151(8) Uani 1 4 d . . .
H66 H 0.65519 0.71997 1.09394 0.1807 Uiso 1 4 d . . .
C67 C 0.717(3) 0.6898(8) 1.055(3) 0.146(7) Uani 1 4 d . . .
C68 C 0.769(3) 0.6831(7) 0.997(3) 0.151(8) Uani 1 4 d . . .
H68 H 0.78621 0.66606 0.99881 0.1813 Uiso 1 4 d . . .
C69 C 0.798(2) 0.7008(9) 0.936(3) 0.155(8) Uani 1 4 d . . .
H69 H 0.83405 0.69592 0.89637 0.1863 Uiso 1 4 d . . .
C70 C 0.683(3) 0.6698(9) 1.120(3) 0.137(7) Uani 1 4 d . . .
H70A H 0.63324 0.67196 1.11591 0.1645 Uiso 1 4 d . . .
H70B H 0.69418 0.6524 1.09707 0.1645 Uiso 1 4 d . . .
C71 C 0.666(2) 0.6538(7) 1.274(2) 0.116(6) Uani 1 4 d . . .
C72 C 0.598(2) 0.6585(7) 1.290(3) 0.118(7) Uani 1 4 d . . .
H72 H 0.57709 0.6732 1.2631 0.1411 Uiso 1 4 d . . .
C73 C 0.5594(19) 0.6417(8) 1.347(3) 0.117(7) Uani 1 4 d . . .
H73 H 0.51245 0.6449 1.35757 0.1407 Uiso 1 4 d . . .
C74 C 0.592(2) 0.6206(7) 1.385(2) 0.117(7) Uani 1 4 d . . .
H74 H 0.56707 0.60908 1.42337 0.1402 Uiso 1 4 d . . .
C75 C 0.659(2) 0.6160(7) 1.369(3) 0.118(7) Uani 1 4 d . . .
H75 H 0.68063 0.60137 1.39586 0.1415 Uiso 1 4 d . . .
C76 C 0.6979(17) 0.6325(8) 1.312(3) 0.117(6) Uani 1 4 d . . .
C77 C 0.781(3) 0.6056(8) 1.244(3) 0.110(6) Uani 1 4 d . . .
H77A H 0.76376 0.59132 1.28267 0.1320 Uiso 1 4 d . . .
H77B H 0.83042 0.60309 1.23566 0.1320 Uiso 1 4 d . . .
C78 C 0.744(3) 0.6048(9) 1.146(3) 0.105(6) Uani 1 4 d . . .
C79 C 0.678(3) 0.5950(9) 1.137(4) 0.103(7) Uani 1 4 d . . .
H79 H 0.65717 0.58738 1.18948 0.1234 Uiso 1 4 d . . .
C80 C 0.642(3) 0.5961(9) 1.051(3) 0.102(7) Uani 1 4 d . . .
H80 H 0.59532 0.59171 1.04691 0.1227 Uiso 1 4 d . . .
C81 C 0.676(3) 0.6035(9) 0.976(3) 0.100(6) Uani 1 4 d . . .
C82 C 0.744(3) 0.6116(9) 0.977(4) 0.100(7) Uani 1 4 d . . .
H82 H 0.76583 0.61659 0.92085 0.1195 Uiso 1 4 d . . .
C83 C 0.777(3) 0.6118(9) 1.063(3) 0.101(7) Uani 1 4 d . . .
H83 H 0.82373 0.61685 1.06636 0.1210 Uiso 1 4 d . . .
C84 C 0.638(2) 0.6021(7) 0.880(3) 0.099(6) Uani 1 4 d . . .
H84A H 0.59115 0.60924 0.88652 0.1185 Uiso 1 4 d . . .
H84B H 0.66193 0.61289 0.83393 0.1185 Uiso 1 4 d . . .
C1S C 0.967(5) 0.4302(12) 0.290(5) 0.27(5) Uiso 1 4 d . . .
Cl1S Cl 0.9977(15) 0.4406(5) 0.386(2) 0.239(11) Uiso 1 4 d . . .
Cl1T Cl 0.941(2) 0.4018(7) 0.285(3) 0.324(17) Uiso 1 4 d . . .
C2S C 0.928(6) 0.6318(12) 0.844(5) 0.28(5) Uiso 1 4 d . . .
Cl2S Cl 0.9011(18) 0.6035(7) 0.846(2) 0.294(15) Uiso 1 4 d . . .
Cl2T Cl 0.925(4) 0.6484(10) 0.935(5) 0.52(4) Uiso 1 4 d . . .
O1 O 0.8219(19) 0.5468(7) 1.119(3) 0.134(12) Uiso 1 4 d . . .
O2 O 0.699(2) 0.5358(7) 1.162(3) 0.141(13) Uiso 1 4 d . . .
O3 O 0.584(4) 0.7144(14) 0.560(6) 0.31(4) Uiso 1 4 d . . .
O4 O 0.525(2) 0.6564(9) 0.961(3) 0.184(17) Uiso 1 4 d . . .
O5 O 0.920(3) 0.6452(11) 0.612(5) 0.24(2) Uiso 1 4 d . . .
O6 O 1.130(2) 0.3919(8) 0.509(3) 0.170(16) Uiso 1 4 d . . .
O7 O 0.786(3) 0.3864(11) 1.118(5) 0.24(2) Uiso 1 4 d . . .
O8 O 0.625(3) 0.3924(10) 0.571(4) 0.22(2) Uiso 1 4 d . . .
H1S H 0.92892 0.44153 0.27166 0.3208 Uiso 1 4 calc R . .
H1T H 1.00306 0.43228 0.24265 0.3208 Uiso 1 4 calc R . .
H2S H 0.97662 0.63123 0.82474 0.3304 Uiso 1 4 calc R . .
H2T H 0.90252 0.64106 0.79392 0.3304 Uiso 1 4 calc R . .

loop_
_atom_site_aniso_label
_atom_site_aniso_U_11
_atom_site_aniso_U_22
_atom_site_aniso_U_33
_atom_site_aniso_U_12
_atom_site_aniso_U_13
_atom_site_aniso_U_23
Pd1 0.089(3) 0.147(4) 0.055(3) 0.006(3) -0.004(2) 0.006(2)
Pd2 0.091(3) 0.125(3) 0.025(2) -0.002(2) -0.001(2) 0.0019(19)
Pd3 0.097(3) 0.144(3) 0.043(2) -0.002(2) 0.000(2) 0.003(2)
Cl1 0.106(10) 0.150(11) 0.068(9) 0.003(9) -0.007(8) -0.002(8)
Cl2 0.125(11) 0.146(11) 0.044(7) 0.008(9) -0.001(8) 0.012(7)
Cl3 0.100(9) 0.139(10) 0.027(7) 0.009(8) -0.005(7) 0.007(6)
Cl4 0.100(9) 0.123(9) 0.032(7) 0.002(7) 0.001(7) -0.003(6)
Cl5 0.097(10) 0.148(11) 0.067(9) -0.009(8) 0.004(8) 0.010(8)
Cl6 0.096(10) 0.141(11) 0.085(10) 0.005(8) -0.007(8) 0.003(8)
N1 0.084(12) 0.138(13) 0.067(12) 0.003(12) -0.004(12) 0.005(12)
N2 0.076(12) 0.142(13) 0.050(12) 0.005(12) -0.009(11) 0.005(12)
N3 0.083(12) 0.135(13) 0.025(11) 0.009(11) -0.002(11) 0.006(11)
N4 0.086(12) 0.134(13) 0.026(11) 0.004(11) -0.001(10) 0.003(11)
N5 0.086(10) 0.099(9) 0.071(9) -0.003(9) 0.002(9) 0.003(9)
N6 0.094(8) 0.125(8) 0.050(7) -0.003(7) 0.000(7) 0.007(7)
C1 0.081(12) 0.140(13) 0.065(12) 0.003(12) -0.005(11) 0.008(12)
C2 0.081(14) 0.145(15) 0.071(14) -0.001(13) -0.004(13) 0.011(13)
C3 0.082(15) 0.146(15) 0.074(14) -0.003(14) -0.004(13) 0.010(14)
C4 0.079(14) 0.146(15) 0.073(14) -0.002(14) -0.004(13) 0.009(14)
C5 0.078(14) 0.145(15) 0.069(13) 0.003(14) -0.006(13) 0.008(14)
C6 0.077(12) 0.141(13) 0.058(12) 0.005(12) -0.007(11) 0.008(12)
C7 0.078(13) 0.141(13) 0.047(12) 0.007(12) -0.008(11) 0.003(12)
C8 0.080(12) 0.139(13) 0.041(12) 0.010(11) -0.005(11) 0.005(11)
C9 0.081(13) 0.138(14) 0.037(13) 0.013(12) -0.003(12) 0.003(12)
C10 0.082(13) 0.137(14) 0.034(12) 0.010(12) -0.003(12) 0.004(12)
C11 0.083(12) 0.137(13) 0.034(11) 0.011(11) -0.002(10) 0.006(11)
C12 0.082(13) 0.139(14) 0.036(12) 0.010(12) -0.005(12) 0.008(12)
C13 0.082(13) 0.141(14) 0.042(13) 0.010(13) -0.008(12) 0.008(12)
C14 0.084(12) 0.136(13) 0.033(12) 0.009(12) -0.002(11) 0.008(11)
C15 0.088(11) 0.135(13) 0.027(10) 0.008(11) -0.003(10) 0.004(11)
C16 0.092(13) 0.141(14) 0.032(12) 0.008(13) -0.003(12) 0.004(13)
C17 0.092(13) 0.141(15) 0.032(13) 0.009(13) -0.003(12) 0.002(13)
C18 0.091(13) 0.139(15) 0.029(12) 0.007(13) -0.003(12) 0.001(13)
C19 0.088(13) 0.135(14) 0.027(12) 0.007(13) -0.001(12) 0.002(13)
C20 0.087(11) 0.134(12) 0.027(10) 0.006(11) -0.002(10) 0.002(11)
C21 0.084(12) 0.132(13) 0.029(11) -0.001(12) -0.002(11) 0.004(11)
C22 0.084(11) 0.131(12) 0.035(10) -0.004(11) -0.002(11) 0.005(10)
C23 0.087(12) 0.130(13) 0.037(11) -0.002(12) -0.007(12) 0.002(11)
C24 0.089(12) 0.130(13) 0.037(11) -0.002(12) -0.003(12) 0.002(11)
C25 0.091(11) 0.129(12) 0.039(10) -0.005(10) -0.004(10) 0.007(10)
C26 0.087(12) 0.130(13) 0.040(11) -0.006(12) -0.002(12) 0.010(11)
C27 0.087(12) 0.131(13) 0.041(11) -0.006(12) -0.000(12) 0.008(11)
C28 0.093(10) 0.127(11) 0.044(10) -0.005(10) -0.003(10) 0.008(10)
C29 0.092(8) 0.103(8) 0.064(8) -0.002(7) 0.003(7) 0.005(8)
C30 0.096(11) 0.106(11) 0.062(10) -0.003(10) 0.004(10) 0.004(10)
C31 0.098(12) 0.104(12) 0.064(11) -0.002(11) 0.004(11) 0.001(11)
C32 0.097(12) 0.100(11) 0.070(11) -0.000(11) 0.007(11) 0.003(10)
C33 0.091(10) 0.094(10) 0.074(10) -0.003(9) 0.004(9) 0.004(9)
C35 0.089(11) 0.110(11) 0.065(11) -0.003(11) 0.003(11) 0.000(10)
C36 0.094(12) 0.120(12) 0.064(11) -0.002(11) 0.002(11) -0.002(11)
C37 0.098(13) 0.125(14) 0.065(12) -0.004(13) 0.000(13) -0.004(12)
C38 0.095(14) 0.127(14) 0.063(12) -0.003(13) 0.001(13) -0.004(12)
C39 0.094(12) 0.130(13) 0.064(11) -0.001(12) 0.004(12) -0.002(11)
C40 0.095(14) 0.128(14) 0.061(12) -0.002(13) 0.007(13) -0.001(12)
C41 0.094(14) 0.123(14) 0.062(12) -0.002(13) 0.005(13) -0.002(12)
C42 0.088(13) 0.135(13) 0.067(12) -0.001(12) -0.000(12) 0.001(12)
Pd4 0.107(3) 0.134(3) 0.039(2) -0.004(3) 0.002(2) 0.009(2)
Pd5 0.257(7) 0.159(5) 0.151(5) 0.040(5) 0.054(5) 0.038(4)
Pd6 0.135(4) 0.133(4) 0.113(4) -0.000(3) 0.003(3) -0.016(3)
Cl7 0.095(10) 0.152(11) 0.057(8) -0.009(8) -0.001(8) 0.021(7)
Cl8 0.124(11) 0.153(12) 0.056(8) -0.012(9) -0.005(8) 0.008(8)
Cl9 0.35(3) 0.151(16) 0.21(2) 0.068(18) 0.13(2) 0.062(15)
Cl10 0.33(4) 0.31(3) 0.28(4) 0.10(3) 0.10(3) 0.02(3)
Cl11 0.154(16) 0.175(16) 0.182(18) -0.001(12) 0.004(14) -0.029(13)
Cl12 0.180(17) 0.138(13) 0.177(17) -0.018(12) -0.012(15) -0.016(12)
N7 0.116(14) 0.117(12) 0.058(12) 0.012(12) 0.003(12) 0.003(11)
N8 0.151(15) 0.125(13) 0.068(13) 0.016(12) 0.016(12) 0.015(11)
N9 0.236(10) 0.155(9) 0.139(9) 0.036(9) 0.047(9) 0.031(8)
N10 0.238(10) 0.154(9) 0.146(9) 0.033(9) 0.046(9) 0.030(9)
N11 0.154(14) 0.128(13) 0.101(13) 0.019(12) 0.008(13) -0.022(12)
N12 0.132(9) 0.128(8) 0.092(9) 0.004(8) -0.003(9) -0.012(8)
C43 0.125(14) 0.117(12) 0.057(12) 0.014(11) 0.007(11) 0.005(11)
C44 0.125(16) 0.116(13) 0.055(13) 0.014(13) 0.007(13) 0.003(12)
C45 0.125(16) 0.117(14) 0.058(14) 0.015(14) 0.005(13) 0.005(13)
C46 0.129(16) 0.117(14) 0.060(14) 0.016(13) 0.005(13) 0.005(13)
C47 0.133(16) 0.120(13) 0.062(13) 0.015(13) 0.008(13) 0.005(12)
C48 0.135(14) 0.121(12) 0.062(12) 0.015(11) 0.011(11) 0.008(11)
C49 0.162(15) 0.128(13) 0.076(13) 0.018(13) 0.021(13) 0.021(11)
C50 0.174(15) 0.132(13) 0.084(13) 0.021(13) 0.026(13) 0.024(11)
C51 0.179(16) 0.135(14) 0.090(14) 0.022(14) 0.027(14) 0.026(12)
C52 0.187(15) 0.139(14) 0.099(14) 0.025(14) 0.030(14) 0.028(12)
C53 0.196(14) 0.140(13) 0.106(12) 0.026(12) 0.033(12) 0.027(11)
C54 0.188(15) 0.138(14) 0.099(14) 0.023(14) 0.032(14) 0.023(12)
C55 0.181(16) 0.136(14) 0.092(14) 0.023(14) 0.030(14) 0.023(12)
C56 0.214(13) 0.147(12) 0.119(12) 0.031(12) 0.041(12) 0.030(11)
C57 0.237(12) 0.157(11) 0.144(11) 0.034(11) 0.049(11) 0.030(10)
C58 0.237(15) 0.158(13) 0.146(14) 0.034(14) 0.050(14) 0.033(12)
C59 0.239(16) 0.159(14) 0.149(15) 0.034(15) 0.050(15) 0.033(13)
C60 0.241(16) 0.161(15) 0.150(15) 0.034(15) 0.049(15) 0.031(13)
C61 0.240(15) 0.160(13) 0.149(14) 0.034(14) 0.048(14) 0.030(12)
C62 0.238(12) 0.158(11) 0.146(11) 0.034(11) 0.049(11) 0.030(10)
C63 0.221(13) 0.149(12) 0.144(12) 0.028(12) 0.037(12) 0.020(11)
C64 0.204(14) 0.143(13) 0.138(13) 0.023(12) 0.029(13) 0.013(12)
C65 0.196(15) 0.139(14) 0.133(15) 0.021(14) 0.024(14) 0.011(13)
C66 0.188(15) 0.136(14) 0.129(15) 0.019(14) 0.021(14) 0.007(13)
C67 0.180(14) 0.134(13) 0.125(14) 0.020(13) 0.018(13) -0.001(12)
C68 0.188(15) 0.136(14) 0.130(15) 0.019(14) 0.020(14) 0.004(13)
C69 0.194(15) 0.138(14) 0.134(15) 0.020(14) 0.026(14) 0.008(13)
C70 0.167(14) 0.131(13) 0.114(14) 0.020(13) 0.013(14) -0.011(12)
C71 0.141(12) 0.124(12) 0.084(12) 0.014(11) 0.005(12) -0.020(10)
C72 0.141(14) 0.128(14) 0.084(13) 0.010(13) -0.001(13) -0.019(12)
C73 0.139(15) 0.130(14) 0.082(14) 0.009(14) -0.000(14) -0.019(13)
C74 0.138(15) 0.132(14) 0.081(14) 0.007(14) -0.000(14) -0.018(12)
C75 0.138(14) 0.132(13) 0.083(13) 0.007(13) -0.002(13) -0.016(12)
C76 0.137(11) 0.128(11) 0.085(11) 0.007(10) 0.000(11) -0.016(10)
C77 0.123(11) 0.126(11) 0.081(11) 0.004(11) -0.003(11) -0.007(10)
C78 0.117(12) 0.123(11) 0.073(11) 0.006(11) -0.002(12) -0.004(11)
C79 0.114(14) 0.125(13) 0.069(13) 0.008(12) -0.001(13) -0.003(12)
C80 0.112(14) 0.126(13) 0.069(13) 0.007(12) 0.000(13) -0.002(13)
C81 0.110(13) 0.121(12) 0.068(12) 0.008(12) 0.003(12) 0.001(11)
C82 0.108(14) 0.121(13) 0.070(13) 0.006(12) 0.003(13) -0.000(12)
C83 0.110(14) 0.121(12) 0.072(13) 0.005(12) 0.002(13) -0.002(12)
C84 0.113(14) 0.119(12) 0.064(12) 0.010(12) 0.004(12) 0.003(12)

loop_
_atom_type_symbol
_atom_type_description
_atom_type_scat_dispersion_real
_atom_type_scat_dispersion_imag
_atom_type_scat_source
C C 0.0033 0.0016
;
International Tables for Crystallography
(Vol. C, Tables 4.2.6.8 and 6.1.1.4)
;
H H 0.0000 0.0000
;
International Tables for Crystallography
(Vol. C, Table 6.1.1.4)
;
N N 0.0061 0.0033
;
International Tables for Crystallography
(Vol. C, Tables 4.2.6.8 and 6.1.1.4)
;
Cl Cl 0.1484 0.1585
;
International Tables for Crystallography
(Vol. C, Tables 4.2.6.8 and 6.1.1.4)
;
Pd Pd -0.9988 1.0072
;
International Tables for Crystallography
(Vol. C, Tables 4.2.6.8 and 6.1.1.4)
;
O O 0.0106 0.0060
;
International Tables for Crystallography
(Vol. C, Tables 4.2.6.8 and 6.1.1.4)
;

loop_
_geom_angle_atom_site_label_1
_geom_angle_atom_site_label_2
_geom_angle_atom_site_label_3
_geom_angle
_geom_angle_publ_flag
_geom_angle_site_symmetry_1
_geom_angle_site_symmetry_2
_geom_angle_site_symmetry_3
Cl1 Pd1 Cl2 93.3(5) yes . . .
Cl1 Pd1 N1 92.7(11) yes . . .
Cl1 Pd1 N2 176.3(11) yes . . .
Cl2 Pd1 N1 173.9(12) yes . . .
Cl2 Pd1 N2 90.4(11) yes . . .
N1 Pd1 N2 83.6(15) yes . . .
Cl3 Pd2 Cl4 93.5(4) yes . . .
Cl3 Pd2 N3 91.6(9) yes . . .
Cl3 Pd2 N4 169.1(11) yes . . .
Cl4 Pd2 N3 174.0(10) yes . . .
Cl4 Pd2 N4 92.5(11) yes . . .
N3 Pd2 N4 82.9(13) yes . . .
Cl5 Pd3 Cl6 93.6(5) yes . . .
Cl5 Pd3 N5 88.9(10) yes . . .
Cl5 Pd3 N6 174.2(11) yes . . .
Cl6 Pd3 N5 177.2(11) yes . . .
Cl6 Pd3 N6 91.6(11) yes . . .
N5 Pd3 N6 85.9(14) yes . . .
Pd1 N1 C1 106(3) yes . . .
Pd1 N1 C42 116(3) yes . . .
C1 N1 C42 115(4) yes . . .
Pd1 N2 C6 105(3) yes . . .
Pd1 N2 C7 112(3) yes . . .
C6 N2 C7 123(4) yes . . .
Pd2 N3 C14 114(3) yes . . .
Pd2 N3 C15 108(3) yes . . .
C14 N3 C15 116(3) yes . . .
Pd2 N4 C20 106(2) yes . . .
Pd2 N4 C21 112(2) yes . . .
C20 N4 C21 115(3) yes . . .
Pd3 N5 C34 106(2) yes . . .
Pd3 N5 C35 111(2) yes . . .
C34 N5 C35 113(3) yes . . .
Pd3 N6 C28 119(3) yes . . .
Pd3 N6 C29 113(2) yes . . .
C28 N6 C29 111(3) yes . . .
N1 C1 C2 119(4) yes . . .
N1 C1 C6 122(5) yes . . .
C2 C1 C6 119(5) yes . . .
C1 C2 C3 119(5) yes . . .
C2 C3 C4 125(5) yes . . .
C3 C4 C5 112(5) yes . . .
C4 C5 C6 122(4) yes . . .
N2 C6 C1 119(5) yes . . .
N2 C6 C5 119(4) yes . . .
C1 C6 C5 122(5) yes . . .
N2 C7 C8 114(4) yes . . .
C7 C8 C9 122(4) yes . . .
C7 C8 C13 120(4) yes . . .
C9 C8 C13 117(4) yes . . .
C8 C9 C10 120(4) yes . . .
C9 C10 C11 120(4) yes . . .
C10 C11 C12 119(4) yes . . .
C10 C11 C14 118(4) yes . . .
C12 C11 C14 122(4) yes . . .
C11 C12 C13 121(4) yes . . .
C8 C13 C12 123(5) yes . . .
N3 C14 C11 113(3) yes . . .
N3 C15 C16 120(4) yes . . .
N3 C15 C20 122(4) yes . . .
C16 C15 C20 117(4) yes . . .
C15 C16 C17 121(4) yes . . .
C16 C17 C18 119(5) yes . . .
C17 C18 C19 120(4) yes . . .
C18 C19 C20 118(4) yes . . .
N4 C20 C15 117(4) yes . . .
N4 C20 C19 118(4) yes . . .
C15 C20 C19 125(5) yes . . .
N4 C21 C22 116(3) yes . . .
C21 C22 C23 122(3) yes . . .
C21 C22 C27 118(3) yes . . .
C23 C22 C27 120(3) yes . . .
C22 C23 C24 120(3) yes . . .
C23 C24 C25 120(3) yes . . .
C24 C25 C26 120(3) yes . . .
C24 C25 C28 123(3) yes . . .
C26 C25 C28 117(3) yes . . .
C25 C26 C27 121(3) yes . . .
C22 C27 C26 119(3) yes . . .
N6 C28 C25 109(3) yes . . .
N6 C29 C30 125(3) yes . . .
N6 C29 C34 116(3) yes . . .
C30 C29 C34 119(3) yes . . .
C29 C30 C31 119(3) yes . . .
C30 C31 C32 123(3) yes . . .
C31 C32 C33 120(3) yes . . .
C32 C33 C34 117(3) yes . . .
N5 C34 C29 117(3) yes . . .
N5 C34 C33 120(3) yes . . .
C29 C34 C33 123(3) yes . . .
N5 C35 C36 115(4) yes . . .
C35 C36 C37 124(5) yes . . .
C35 C36 C41 118(4) yes . . .
C37 C36 C41 118(5) yes . . .
C36 C37 C38 121(5) yes . . .
C37 C38 C39 115(5) yes . . .
C38 C39 C40 124(5) yes . . .
C38 C39 C42 115(4) yes . . .
C40 C39 C42 121(5) yes . . .
C39 C40 C41 123(5) yes . . .
C36 C41 C40 118(5) yes . . .
N1 C42 C39 110(3) yes . . .
Cl7 Pd4 Cl8 93.3(5) yes . . .
Cl7 Pd4 N7 90.5(11) yes . . .
Cl7 Pd4 N8 173.8(11) yes . . .
Cl8 Pd4 N7 175.7(11) yes . . .
Cl8 Pd4 N8 92.0(11) yes . . .
N7 Pd4 N8 84.3(15) yes . . .
Cl9 Pd5 Cl10 91.4(11) yes . . .
Cl9 Pd5 N9 176.6(17) yes . . .
Cl9 Pd5 N10 92.6(16) yes . . .
Cl10 Pd5 N9 91.7(17) yes . . .
Cl10 Pd5 N10 176.0(17) yes . . .
N9 Pd5 N10 84(2) yes . . .
Cl11 Pd6 Cl12 90.6(7) yes . . .
Cl11 Pd6 N11 176.9(12) yes . . .
Cl11 Pd6 N12 91.8(12) yes . . .
Cl12 Pd6 N11 92.5(12) yes . . .
Cl12 Pd6 N12 171.0(13) yes . . .
N11 Pd6 N12 85.1(15) yes . . .
Pd4 N7 C43 108(3) yes . . .
Pd4 N7 C84 109(3) yes . . .
C43 N7 C84 113(4) yes . . .
Pd4 N8 C48 107(3) yes . . .
Pd4 N8 C49 116(3) yes . . .
C48 N8 C49 116(4) yes . . .
Pd5 N9 C56 113(4) yes . . .
Pd5 N9 C57 110(3) yes . . .
C56 N9 C57 116(5) yes . . .
Pd5 N10 C62 112(4) yes . . .
Pd5 N10 C63 117(4) yes . . .
C62 N10 C63 109(5) yes . . .
Pd6 N11 C70 114(3) yes . . .
Pd6 N11 C71 105(3) yes . . .
C70 N11 C71 111(4) yes . . .
Pd6 N12 C76 110(3) yes . . .
Pd6 N12 C77 121(3) yes . . .
C76 N12 C77 110(4) yes . . .
N7 C43 C44 123(4) yes . . .
N7 C43 C48 117(4) yes . . .
C44 C43 C48 120(4) yes . . .
C43 C44 C45 116(4) yes . . .
C44 C45 C46 131(5) yes . . .
C45 C46 C47 111(5) yes . . .
C46 C47 C48 123(4) yes . . .
N8 C48 C43 120(4) yes . . .
N8 C48 C47 123(4) yes . . .
C43 C48 C47 117(4) yes . . .
N8 C49 C50 112(4) yes . . .
C49 C50 C51 121(4) yes . . .
C49 C50 C55 121(4) yes . . .
C51 C50 C55 119(3) yes . . .
C50 C51 C52 120(4) yes . . .
C51 C52 C53 122(4) yes . . .
C52 C53 C54 118(4) yes . . .
C52 C53 C56 119(5) yes . . .
C54 C53 C56 123(5) yes . . .
C53 C54 C55 120(4) yes . . .
C50 C55 C54 121(4) yes . . .
N9 C56 C53 111(4) yes . . .
N9 C57 C58 126(5) yes . . .
N9 C57 C62 112(5) yes . . .
C58 C57 C62 122(5) yes . . .
C57 C58 C59 120(5) yes . . .
C58 C59 C60 119(4) yes . . .
C59 C60 C61 121(5) yes . . .
C60 C61 C62 120(5) yes . . .
N10 C62 C57 116(6) yes . . .
N10 C62 C61 124(5) yes . . .
C57 C62 C61 118(4) yes . . .
N10 C63 C64 114(5) yes . . .
C63 C64 C65 117(4) yes . . .
C63 C64 C69 123(4) yes . . .
C65 C64 C69 120(4) yes . . .
C64 C65 C66 121(4) yes . . .
C65 C66 C67 118(4) yes . . .
C66 C67 C68 120(4) yes . . .
C66 C67 C70 118(4) yes . . .
C68 C67 C70 121(4) yes . . .
C67 C68 C69 121(4) yes . . .
C64 C69 C68 119(4) yes . . .
N11 C70 C67 115(4) yes . . .
N11 C71 C72 120(3) yes . . .
N11 C71 C76 120(4) yes . . .
C72 C71 C76 121(3) yes . . .
C71 C72 C73 121(3) yes . . .
C72 C73 C74 118(4) yes . . .
C73 C74 C75 121(4) yes . . .
C74 C75 C76 122(3) yes . . .
N12 C76 C71 116(4) yes . . .
N12 C76 C75 126(4) yes . . .
C71 C76 C75 118(3) yes . . .
N12 C77 C78 112(4) yes . . .
C77 C78 C79 120(4) yes . . .
C77 C78 C83 122(4) yes . . .
C79 C78 C83 117(4) yes . . .
C78 C79 C80 121(5) yes . . .
C79 C80 C81 118(5) yes . . .
C80 C81 C82 125(4) yes . . .
C80 C81 C84 118(4) yes . . .
C82 C81 C84 118(4) yes . . .
C81 C82 C83 116(5) yes . . .
C78 C83 C82 122(5) yes . . .
N7 C84 C81 113(3) yes . . .
Cl1S C1S Cl1T 119(4) yes . . .
Cl2S C2S Cl2T 119(6) yes . . .
Pd1 N1 H1 106(3) no . . .
H1 N1 C1 106(3) no . . .
H1 N1 C42 106(3) no . . .
Pd1 N2 H2 105(3) no . . .
H2 N2 C6 105(3) no . . .
H2 N2 C7 105(3) no . . .
Pd2 N3 H3 106(2) no . . .
H3 N3 C14 106(3) no . . .
H3 N3 C15 106(3) no . . .
Pd2 N4 H4 108(2) no . . .
H4 N4 C20 108(3) no . . .
H4 N4 C21 108(3) no . . .
Pd3 N5 H5 109(2) no . . .
H5 N5 C34 109(3) no . . .
H5 N5 C35 109(3) no . . .
Pd3 N6 H6 105(2) no . . .
H6 N6 C28 105(3) no . . .
H6 N6 C29 105(3) no . . .
C1 C2 H2A 120(5) no . . .
H2A C2 C3 121(5) no . . .
C2 C3 H3A 117(5) no . . .
H3A C3 C4 117(5) no . . .
C3 C4 H4A 124(5) no . . .
H4A C4 C5 124(5) no . . .
C4 C5 H5A 119(5) no . . .
H5A C5 C6 119(5) no . . .
N2 C7 H7A 109(4) no . . .
N2 C7 H7B 109(4) no . . .
H7A C7 H7B 108(4) no . . .
H7A C7 C8 109(4) no . . .
H7B C7 C8 109(4) no . . .
C8 C9 H9A 120(4) no . . .
H9A C9 C10 120(5) no . . .
C9 C10 H10A 120(4) no . . .
H10A C10 C11 120(4) no . . .
C11 C12 H12A 120(5) no . . .
H12A C12 C13 120(5) no . . .
C8 C13 H13 119(4) no . . .
C12 C13 H13 119(4) no . . .
N3 C14 H14A 109(4) no . . .
N3 C14 H14B 109(4) no . . .
C11 C14 H14A 109(4) no . . .
C11 C14 H14B 109(4) no . . .
H14A C14 H14B 108(4) no . . .
C15 C16 H16 119(4) no . . .
H16 C16 C17 119(5) no . . .
C16 C17 H17 120(4) no . . .
H17 C17 C18 120(4) no . . .
C17 C18 H18 120(5) no . . .
H18 C18 C19 120(4) no . . .
C18 C19 H19 121(4) no . . .
H19 C19 C20 121(5) no . . .
N4 C21 H21A 108(3) no . . .
N4 C21 H21B 108(4) no . . .
H21A C21 H21B 107(4) no . . .
H21A C21 C22 108(4) no . . .
H21B C21 C22 108(3) no . . .
C22 C23 H23 120(3) no . . .
H23 C23 C24 120(3) no . . .
C23 C24 H24 120(3) no . . .
H24 C24 C25 120(3) no . . .
C25 C26 H26 120(3) no . . .
H26 C26 C27 120(3) no . . .
C22 C27 H27 120(3) no . . .
C26 C27 H27 120(3) no . . .
N6 C28 H28A 110(4) no . . .
N6 C28 H28B 110(4) no . . .
C25 C28 H28A 110(4) no . . .
C25 C28 H28B 110(4) no . . .
H28A C28 H28B 108(4) no . . .
C29 C30 H30 121(4) no . . .
H30 C30 C31 121(4) no . . .
C30 C31 H31 119(4) no . . .
H31 C31 C32 119(3) no . . .
C31 C32 H32 120(3) no . . .
H32 C32 C33 120(3) no . . .
C32 C33 H33 122(3) no . . .
H33 C33 C34 122(3) no . . .
N5 C35 H35A 109(4) no . . .
N5 C35 H35B 109(4) no . . .
H35A C35 H35B 108(4) no . . .
H35A C35 C36 109(4) no . . .
H35B C35 C36 109(4) no . . .
C36 C37 H37 119(5) no . . .
H37 C37 C38 119(5) no . . .
C37 C38 H38 122(5) no . . .
H38 C38 C39 123(5) no . . .
C39 C40 H40 118(5) no . . .
H40 C40 C41 118(5) no . . .
C36 C41 H41 121(5) no . . .
C40 C41 H41 121(5) no . . .
N1 C42 H42A 110(4) no . . .
N1 C42 H42B 110(4) no . . .
C39 C42 H42A 110(4) no . . .
C39 C42 H42B 110(4) no . . .
H42A C42 H42B 108(4) no . . .
Pd4 N7 H7 109(3) no . . .
H7 N7 C43 109(3) no . . .
H7 N7 C84 109(3) no . . .
Pd4 N8 H8 105(3) no . . .
H8 N8 C48 105(4) no . . .
H8 N8 C49 105(3) no . . .
Pd5 N9 H9 106(3) no . . .
H9 N9 C56 105(5) no . . .
H9 N9 C57 106(5) no . . .
Pd5 N10 H10 106(4) no . . .
H10 N10 C62 106(5) no . . .
H10 N10 C63 106(5) no . . .
Pd6 N11 H11 109(3) no . . .
H11 N11 C70 109(4) no . . .
H11 N11 C71 109(4) no . . .
Pd6 N12 H12 105(3) no . . .
H12 N12 C76 105(3) no . . .
H12 N12 C77 105(3) no . . .
C43 C44 H44 122(5) no . . .
H44 C44 C45 122(5) no . . .
C44 C45 H45 114(5) no . . .
H45 C45 C46 114(5) no . . .
C45 C46 H46 125(5) no . . .
H46 C46 C47 125(5) no . . .
C46 C47 H47 119(5) no . . .
H47 C47 C48 119(5) no . . .
N8 C49 H49A 109(4) no . . .
N8 C49 H49B 109(4) no . . .
H49A C49 H49B 108(4) no . . .
H49A C49 C50 109(4) no . . .
H49B C49 C50 109(4) no . . .
C50 C51 H51 120(4) no . . .
H51 C51 C52 120(4) no . . .
C51 C52 H52 119(4) no . . .
H52 C52 C53 119(4) no . . .
C53 C54 H54 120(4) no . . .
H54 C54 C55 120(4) no . . .
C50 C55 H55 119(4) no . . .
C54 C55 H55 119(4) no . . .
N9 C56 H56A 109(5) no . . .
N9 C56 H56B 109(5) no . . .
C53 C56 H56A 109(5) no . . .
C53 C56 H56B 109(4) no . . .
H56A C56 H56B 108(5) no . . .
C57 C58 H58 120(5) no . . .
H58 C58 C59 120(5) no . . .
C58 C59 H59 120(5) no . . .
H59 C59 C60 120(6) no . . .
C59 C60 H60 120(5) no . . .
H60 C60 C61 120(5) no . . .
C60 C61 H61 120(5) no . . .
H61 C61 C62 120(5) no . . .
N10 C63 H63A 109(5) no . . .
N10 C63 H63B 109(5) no . . .
H63A C63 H63B 108(6) no . . .
H63A C63 C64 109(5) no . . .
H63B C63 C64 109(5) no . . .
C64 C65 H65 119(4) no . . .
H65 C65 C66 119(5) no . . .
C65 C66 H66 121(5) no . . .
H66 C66 C67 121(5) no . . .
C67 C68 H68 119(4) no . . .
H68 C68 C69 119(5) no . . .
C64 C69 H69 121(5) no . . .
C68 C69 H69 121(5) no . . .
N11 C70 H70A 108(4) no . . .
N11 C70 H70B 108(4) no . . .
C67 C70 H70A 108(4) no . . .
C67 C70 H70B 108(4) no . . .
H70A C70 H70B 107(5) no . . .
C71 C72 H72 120(4) no . . .
H72 C72 C73 119(4) no . . .
C72 C73 H73 121(4) no . . .
H73 C73 C74 121(4) no . . .
C73 C74 H74 120(4) no . . .
H74 C74 C75 120(4) no . . .
C74 C75 H75 119(4) no . . .
H75 C75 C76 119(4) no . . .
N12 C77 H77A 109(4) no . . .
N12 C77 H77B 109(4) no . . .
H77A C77 H77B 108(4) no . . .
H77A C77 C78 109(4) no . . .
H77B C77 C78 109(4) no . . .
C78 C79 H79 120(5) no . . .
H79 C79 C80 120(5) no . . .
C79 C80 H80 121(5) no . . .
H80 C80 C81 121(5) no . . .
C81 C82 H82 122(5) no . . .
H82 C82 C83 122(5) no . . .
C78 C83 H83 119(5) no . . .
C82 C83 H83 119(5) no . . .
N7 C84 H84A 109(4) no . . .
N7 C84 H84B 109(3) no . . .
C81 C84 H84A 109(4) no . . .
C81 C84 H84B 109(4) no . . .
H84A C84 H84B 108(4) no . . .
Cl1S C1S H1S 107.590 no . . .
Cl1S C1S H1T 107.586 no . . .
Cl1T C1S H1S 107.570 no . . .
Cl1T C1S H1T 107.540 no . . .
H1S C1S H1T 107.046 no . . .
Cl2S C2S H2S 107.564 no . . .
Cl2S C2S H2T 107.596 no . . .
Cl2T C2S H2S 107.599 no . . .
Cl2T C2S H2T 107.594 no . . .
H2S C2S H2T 107.040 no . . .

loop_
_geom_bond_atom_site_label_1
_geom_bond_atom_site_label_2
_geom_bond_distance
_geom_bond_publ_flag
_geom_bond_site_symmetry_1
_geom_bond_site_symmetry_2
Pd1 Cl1 2.295(14) yes . .
Pd1 Cl2 2.285(14) yes . .
Pd1 N1 2.00(4) yes . .
Pd1 N2 2.03(4) yes . .
Pd2 Cl3 2.316(10) yes . .
Pd2 Cl4 2.327(12) yes . .
Pd2 N3 2.06(3) yes . .
Pd2 N4 2.05(3) yes . .
Pd3 Cl5 2.276(14) yes . .
Pd3 Cl6 2.292(14) yes . .
Pd3 N5 2.03(3) yes . .
Pd3 N6 1.97(4) yes . .
N1 C1 1.45(6) yes . .
N1 C42 1.55(6) yes . .
N2 C6 1.44(7) yes . .
N2 C7 1.46(6) yes . .
N3 C14 1.48(5) yes . .
N3 C15 1.36(5) yes . .
N4 C20 1.45(6) yes . .
N4 C21 1.50(5) yes . .
N5 C34 1.56(5) yes . .
N5 C35 1.56(5) yes . .
N6 C28 1.54(6) yes . .
N6 C29 1.48(5) yes . .
C1 C2 1.42(8) yes . .
C1 C6 1.21(7) yes . .
C2 C3 1.38(7) yes . .
C3 C4 1.35(7) yes . .
C4 C5 1.39(7) yes . .
C5 C6 1.47(7) yes . .
C7 C8 1.53(6) yes . .
C8 C9 1.38(7) yes . .
C8 C13 1.35(6) yes . .
C9 C10 1.38(6) yes . .
C10 C11 1.38(6) yes . .
C11 C12 1.34(7) yes . .
C11 C14 1.56(6) yes . .
C12 C13 1.35(6) yes . .
C15 C16 1.41(7) yes . .
C15 C20 1.33(6) yes . .
C16 C17 1.39(6) yes . .
C17 C18 1.36(6) yes . .
C18 C19 1.42(7) yes . .
C19 C20 1.37(6) yes . .
C21 C22 1.49(5) yes . .
C22 C23 1.37(5) yes . .
C22 C27 1.41(5) yes . .
C23 C24 1.39(4) yes . .
C24 C25 1.39(5) yes . .
C25 C26 1.37(5) yes . .
C25 C28 1.54(5) yes . .
C26 C27 1.39(4) yes . .
C29 C30 1.40(5) yes . .
C29 C34 1.36(5) yes . .
C30 C31 1.36(5) yes . .
C31 C32 1.36(5) yes . .
C32 C33 1.40(5) yes . .
C33 C34 1.38(5) yes . .
C35 C36 1.42(7) yes . .
C36 C37 1.38(7) yes . .
C36 C41 1.41(7) yes . .
C37 C38 1.39(7) yes . .
C38 C39 1.35(7) yes . .
C39 C40 1.30(7) yes . .
C39 C42 1.67(7) yes . .
C40 C41 1.31(7) yes . .
Pd4 Cl7 2.291(13) yes . .
Pd4 Cl8 2.284(13) yes . .
Pd4 N7 2.09(4) yes . .
Pd4 N8 2.07(4) yes . .
Pd5 Cl9 2.28(2) yes . .
Pd5 Cl10 2.27(4) yes . .
Pd5 N9 1.97(5) yes . .
Pd5 N10 1.89(6) yes . .
Pd6 Cl11 2.30(2) yes . .
Pd6 Cl12 2.283(18) yes . .
Pd6 N11 2.06(4) yes . .
Pd6 N12 1.94(4) yes . .
N7 C43 1.44(6) yes . .
N7 C84 1.46(5) yes . .
N8 C48 1.44(6) yes . .
N8 C49 1.46(6) yes . .
N9 C56 1.46(7) yes . .
N9 C57 1.44(7) yes . .
N10 C62 1.45(7) yes . .
N10 C63 1.46(8) yes . .
N11 C70 1.46(6) yes . .
N11 C71 1.43(6) yes . .
N12 C76 1.44(5) yes . .
N12 C77 1.46(6) yes . .
C43 C44 1.42(7) yes . .
C43 C48 1.42(6) yes . .
C44 C45 1.30(7) yes . .
C45 C46 1.42(7) yes . .
C46 C47 1.39(7) yes . .
C47 C48 1.47(7) yes . .
C49 C50 1.55(5) yes . .
C50 C51 1.38(7) yes . .
C50 C55 1.40(6) yes . .
C51 C52 1.39(6) yes . .
C52 C53 1.38(7) yes . .
C53 C54 1.41(7) yes . .
C53 C56 1.56(6) yes . .
C54 C55 1.39(6) yes . .
C57 C58 1.39(7) yes . .
C57 C62 1.39(8) yes . .
C58 C59 1.38(8) yes . .
C59 C60 1.40(7) yes . .
C60 C61 1.39(7) yes . .
C61 C62 1.39(9) yes . .
C63 C64 1.55(7) yes . .
C64 C65 1.38(7) yes . .
C64 C69 1.39(7) yes . .
C65 C66 1.40(6) yes . .
C66 C67 1.41(6) yes . .
C67 C68 1.37(7) yes . .
C67 C70 1.55(6) yes . .
C68 C69 1.39(6) yes . .
C71 C72 1.37(6) yes . .
C71 C76 1.38(6) yes . .
C72 C73 1.42(6) yes . .
C73 C74 1.38(5) yes . .
C74 C75 1.37(6) yes . .
C75 C76 1.41(5) yes . .
C77 C78 1.56(6) yes . .
C78 C79 1.39(7) yes . .
C78 C83 1.41(7) yes . .
C79 C80 1.39(7) yes . .
C80 C81 1.33(7) yes . .
C81 C82 1.39(7) yes . .
C81 C84 1.55(6) yes . .
C82 C83 1.38(7) yes . .
C1S Cl1S 1.57(8) yes . .
C1S Cl1T 1.57(8) yes . .
C2S Cl2S 1.57(8) yes . .
C2S Cl2T 1.56(10) yes . .
N1 H1 1.00(4) no . .
N2 H2 1.00(3) no . .
N3 H3 1.00(3) no . .
N4 H4 1.00(3) no . .
N5 H5 1.00(4) no . .
N6 H6 1.00(3) no . .
C2 H2A 0.95(5) no . .
C3 H3A 0.95(5) no . .
C4 H4A 0.95(5) no . .
C5 H5A 0.95(5) no . .
C7 H7A 0.99(4) no . .
C7 H7B 0.99(5) no . .
C9 H9A 0.95(4) no . .
C10 H10A 0.95(4) no . .
C12 H12A 0.95(4) no . .
C13 H13 0.95(5) no . .
C14 H14A 0.99(5) no . .
C14 H14B 0.99(4) no . .
C16 H16 0.95(4) no . .
C17 H17 0.95(5) no . .
C18 H18 0.95(4) no . .
C19 H19 0.95(4) no . .
C21 H21A 0.99(4) no . .
C21 H21B 0.99(4) no . .
C23 H23 0.95(3) no . .
C24 H24 0.95(3) no . .
C26 H26 0.95(3) no . .
C27 H27 0.95(3) no . .
C28 H28A 0.99(5) no . .
C28 H28B 0.99(5) no . .
C30 H30 0.95(3) no . .
C31 H31 0.95(3) no . .
C32 H32 0.95(3) no . .
C33 H33 0.95(3) no . .
C35 H35A 0.99(4) no . .
C35 H35B 0.99(5) no . .
C37 H37 0.95(5) no . .
C38 H38 0.95(5) no . .
C40 H40 0.95(5) no . .
C41 H41 0.95(5) no . .
C42 H42A 0.99(5) no . .
C42 H42B 0.99(5) no . .
N7 H7 1.00(4) no . .
N8 H8 1.00(4) no . .
N9 H9 1.00(5) no . .
N10 H10 1.00(5) no . .
N11 H11 1.00(4) no . .
N12 H12 1.00(4) no . .
C44 H44 0.95(5) no . .
C45 H45 0.95(5) no . .
C46 H46 0.95(6) no . .
C47 H47 0.95(5) no . .
C49 H49A 0.99(5) no . .
C49 H49B 0.99(6) no . .
C51 H51 0.95(4) no . .
C52 H52 0.95(4) no . .
C54 H54 0.95(4) no . .
C55 H55 0.95(4) no . .
C56 H56A 0.99(7) no . .
C56 H56B 0.99(6) no . .
C58 H58 0.95(5) no . .
C59 H59 0.95(5) no . .
C60 H60 0.95(5) no . .
C61 H61 0.95(5) no . .
C63 H63A 0.99(5) no . .
C63 H63B 0.99(6) no . .
C65 H65 0.95(4) no . .
C66 H66 0.95(5) no . .
C68 H68 0.95(4) no . .
C69 H69 0.95(5) no . .
C70 H70A 0.99(6) no . .
C70 H70B 0.99(5) no . .
C72 H72 0.95(4) no . .
C73 H73 0.95(4) no . .
C74 H74 0.95(4) no . .
C75 H75 0.95(4) no . .
C77 H77A 0.99(4) no . .
C77 H77B 0.99(5) no . .
C79 H79 0.95(5) no . .
C80 H80 0.95(5) no . .
C82 H82 0.95(5) no . .
C83 H83 0.95(5) no . .
C84 H84A 0.99(5) no . .
C84 H84B 0.99(4) no . .
C1S H1S 0.990 no . .
C1S H1T 0.990 no . .
C2S H2S 0.990 no . .
C2S H2T 0.990 no . .

loop_
_geom_contact_atom_site_label_1
_geom_contact_atom_site_label_2
_geom_contact_distance
_geom_contact_publ_flag
_geom_contact_site_symmetry_1
_geom_contact_site_symmetry_2
Pd1 C39 3.28(5) no . .
Pd1 C40 3.33(4) no . .
Pd2 C11 3.32(5) no . .
Pd2 C12 3.39(5) no . .
Pd3 C25 3.33(3) no . .
Pd3 C26 3.59(3) no . .
Cl1 C42 3.48(5) no . .
Cl2 C7 3.32(5) no . .
Cl3 C14 3.56(5) no . .
Cl4 C21 3.51(4) no . .
Cl5 C35 3.45(5) no . .
Cl6 C28 3.38(5) no . .
N1 C38 3.36(6) no . .
N1 C40 3.38(6) no . .
N2 C9 3.40(6) no . .
N2 C13 3.27(6) no . .
N3 C10 3.25(6) no . .
N3 C12 3.35(6) no . .
N4 C23 3.38(4) no . .
N4 C27 3.28(4) no . .
N5 C37 3.50(6) no . .
N5 C41 3.25(6) no . .
N6 C24 3.23(5) no . .
N6 C26 3.40(5) no . .
C1 C4 2.86(7) no . .
C1 C7 3.36(7) no . .
C1 C38 3.46(7) no . .
C1 C39 3.29(7) no . .
C2 C5 2.68(7) no . .
C2 C42 3.10(7) no . .
C3 C6 2.68(8) no . .
C5 C7 3.24(7) no . .
C5 C8 3.13(7) no . .
C5 C9 3.19(7) no . .
C6 C8 3.15(7) no . .
C6 C9 3.55(7) no . .
C6 C42 3.50(7) no . .
C8 C11 2.76(7) no . .
C9 C12 2.72(6) no . .
C10 C13 2.69(7) no . .
C10 C15 3.24(6) no . .
C10 C21 3.59(6) no . .
C11 C15 3.09(6) no . .
C14 C16 3.05(6) no . .
C14 C20 3.50(6) no . .
C15 C18 2.79(6) no . .
C15 C21 3.32(6) no . .
C16 C19 2.75(6) no . .
C17 C20 2.74(7) no . .
C19 C21 3.15(6) no . .
C19 C22 3.16(6) no . .
C19 C23 3.11(5) no . .
C20 C22 3.14(6) no . .
C20 C23 3.45(5) no . .
C22 C25 2.78(4) no . .
C23 C26 2.77(5) no . .
C24 C27 2.78(5) no . .
C24 C29 3.19(5) no . .
C24 C35 3.55(6) no . .
C25 C29 3.11(5) no . .
C28 C30 3.08(6) no . .
C28 C34 3.57(6) no . .
C29 C32 2.77(5) no . .
C29 C35 3.49(5) no . .
C30 C33 2.79(5) no . .
C31 C34 2.70(5) no . .
C33 C35 3.26(5) no . .
C33 C36 3.34(6) no . .
C33 C37 3.39(5) no . .
C34 C36 3.26(6) no . .
C36 C39 2.69(7) no . .
C37 C40 2.68(7) no . .
C38 C41 2.77(7) no . .
Pd4 C50 3.28(4) no . .
Pd4 C51 3.27(4) no . .
Pd5 C64 3.19(5) no . .
Pd5 C65 3.24(5) no . .
Pd6 C67 3.48(5) no . .
Pd6 C78 3.48(5) no . .
Cl7 C84 3.43(5) no . .
Cl8 C49 3.51(6) no . .
Cl9 C63 3.39(7) no . .
Cl9 C65 3.55(5) no . .
Cl10 C56 3.42(6) no . .
Cl11 C77 3.50(5) no . .
Cl12 C67 3.30(5) no . .
Cl12 C68 3.43(5) no . .
N7 C80 3.14(6) no . .
N7 C82 3.41(6) no . .
N8 C51 3.29(6) no . .
N8 C55 3.36(6) no . .
N9 C52 3.31(6) no . .
N9 C54 3.37(6) no . .
N10 C56 3.56(7) no . .
N10 C65 3.28(7) no . .
N10 C69 3.40(7) no . .
N11 C66 3.28(6) no . .
N11 C68 3.48(6) no . .
N12 C79 3.35(6) no . .
N12 C83 3.40(6) no . .
C43 C46 2.88(7) no . .
C43 C49 3.55(6) no . .
C43 C81 3.01(6) no . .
C43 C82 3.38(7) no . .
C44 C47 2.80(7) no . .
C44 C81 3.07(7) no . .
C44 C82 3.13(6) no . .
C44 C84 3.19(6) no . .
C45 C48 2.70(7) no . .
C47 C49 3.17(7) no . .
C48 C50 3.19(6) no . .
C48 C55 3.51(7) no . .
C48 C84 3.36(6) no . .
C50 C53 2.81(5) no . .
C51 C54 2.78(6) no . .
C52 C55 2.75(6) no . .
C53 C57 2.90(7) no . .
C53 C58 3.01(7) no . .
C54 C57 3.21(7) no . .
C54 C58 3.02(6) no . .
C56 C58 3.26(8) no . .
C56 C62 3.34(9) no . .
C56 C64 3.56(8) no . .
C56 C69 3.50(8) no . .
C57 C60 2.76(7) no . .
C57 C63 3.45(8) no . .
C58 C61 2.78(7) no . .
C59 C62 2.81(6) no . .
C61 C63 3.06(8) no . .
C62 C64 3.15(6) no . .
C62 C69 3.46(6) no . .
C64 C67 2.78(6) no . .
C65 C68 2.76(6) no . .
C66 C69 2.81(7) no . .
C70 C72 3.02(6) no . .
C70 C76 3.36(6) no . .
C71 C74 2.78(5) no . .
C71 C77 3.40(6) no . .
C71 C78 3.51(6) no . .
C72 C75 2.74(5) no . .
C73 C76 2.81(5) no . .
C75 C77 3.05(6) no . .
C75 C79 3.51(6) no . .
C76 C78 2.94(6) no . .
C76 C79 3.20(6) no . .
C78 C81 2.74(6) no . .
C79 C82 2.78(7) no . .
C80 C83 2.76(8) no . .
Pd1 O1 3.47(4) no . 3_767
Pd2 Pd2 3.402(5) no . 3_667
Pd2 Cl4 3.348(13) no . 3_667
Pd3 O2 3.52(4) no . 1_554
Cl1 N5 3.32(4) no . 3_766
Cl1 C33 3.54(4) no . 3_766
Cl1 C34 3.48(4) no . 3_766
Cl1 O1 3.38(4) no . 3_767
Cl2 N2 3.26(4) no . 3_767
Cl2 C5 3.58(5) no . 3_767
Cl2 C6 3.48(5) no . 3_767
Cl2 C1S 3.52(7) no . 3_766
Cl3 N4 3.21(4) no . 3_667
Cl3 N6 3.17(4) no . 1_556
Cl3 C28 3.48(4) no . 1_556
Cl3 O2 3.40(4) no . .
Cl4 Pd2 3.348(13) no . 3_667
Cl4 N3 3.43(4) no . 3_667
Cl4 C15 3.47(5) no . 3_667
Cl4 C20 3.44(5) no . 3_667
Cl4 N7 3.26(4) no . .
Cl4 O2 3.33(4) no . .
Cl5 O6 3.39(4) no . 3_766
Cl6 C19 3.59(4) no . 3_666
Cl6 C75 3.52(4) no . 1_554
Cl6 O2 3.31(4) no . 1_554
N1 O1 2.77(5) no . 3_767
N2 Cl2 3.26(4) no . 3_767
N3 Cl4 3.43(4) no . 3_667
N3 Cl7 3.26(3) no . 3_667
N4 Cl3 3.21(4) no . 3_667
N5 Cl1 3.32(4) no . 3_766
N6 Cl3 3.17(4) no . 1_554
C1 O1 3.46(6) no . 3_767
C5 Cl2 3.58(5) no . 3_767
C6 Cl2 3.48(5) no . 3_767
C14 Cl7 3.38(4) no . 3_667
C15 Cl4 3.47(5) no . 3_667
C17 C80 3.59(7) no . 3_667
C18 C74 3.59(6) no . 3_667
C19 Cl6 3.59(4) no . 3_666
C20 Cl4 3.44(5) no . 3_667
C26 C28 3.42(5) no . 3_666
C27 Pd4 3.59(3) no . .
C27 N8 3.47(5) no . .
C28 Cl3 3.48(4) no . 1_554
C28 C26 3.42(5) no . 3_666
C32 Cl1T 3.55(5) no . .
C33 Cl1 3.54(4) no . 3_766
C33 C1S 3.60(10) no . .
C34 Cl1 3.48(4) no . 3_766
Pd4 C27 3.59(3) no . .
Cl7 N3 3.26(3) no . 3_667
Cl7 C14 3.38(4) no . 3_667
Cl9 N11 3.10(4) no . 4_564
Cl9 C71 3.36(4) no . 4_564
Cl9 C72 3.29(4) no . 4_564
Cl9 O3 3.28(9) no . 4_565
Cl12 N10 3.21(5) no . 4_565
N7 Cl4 3.26(4) no . .
N8 C27 3.47(5) no . .
N9 O3 2.90(10) no . .
N10 Cl12 3.21(5) no . 4_564
N11 Cl9 3.10(4) no . 4_565
C44 O1 3.58(6) no . .
C46 Cl2S 3.50(6) no . .
C49 C75 3.46(6) no . 1_554
C57 O3 3.45(10) no . .
C58 O3 3.52(10) no . .
C59 O5 3.39(8) no . .
C71 Cl9 3.36(4) no . 4_565
C72 Cl9 3.29(4) no . 4_565
C74 C18 3.59(6) no . 3_667
C75 Cl6 3.52(4) no . 1_556
C75 C49 3.46(6) no . 1_556
C78 O1 3.41(6) no . .
C79 O2 3.13(6) no . .
C80 C17 3.59(7) no . 3_667
C83 O1 3.59(6) no . .
C1S Cl2 3.52(7) no . 3_766
C1S C33 3.60(10) no . .
Cl1T C32 3.55(5) no . .
C2S O5 3.38(10) no . .
Cl2S C46 3.50(6) no . .
O1 Pd1 3.47(4) no . 3_767
O1 Cl1 3.38(4) no . 3_767
O1 N1 2.77(5) no . 3_767
O1 C1 3.46(6) no . 3_767
O1 C44 3.58(6) no . .
O1 C78 3.41(6) no . .
O1 C83 3.59(6) no . .
O1 O2 2.56(5) no . .
O2 Pd3 3.52(4) no . 1_556
O2 Cl3 3.40(4) no . .
O2 Cl4 3.33(4) no . .
O2 Cl6 3.31(4) no . 1_556
O2 C79 3.13(6) no . .
O2 O1 2.56(5) no . .
O3 Cl9 3.28(9) no . 4_564
O3 N9 2.90(10) no . .
O3 C57 3.45(10) no . .
O3 C58 3.52(10) no . .
O5 C59 3.39(8) no . .
O5 C2S 3.38(10) no . .
O5 O6 2.75(8) no . 3_766
O6 Cl5 3.39(4) no . 3_766
O6 O5 2.75(8) no . 3_766
Pd1 H7A 3.046(4) no . .
Pd1 H7B 2.955(4) no . .
Pd1 H40 3.131(4) no . .
Pd1 H42B 3.290(4) no . .
Pd2 H12A 3.161(4) no . .
Pd2 H14B 3.172(3) no . .
Pd2 H21A 2.958(3) no . .
Pd2 H21B 3.133(3) no . .
Pd3 H26 3.550(4) no . .
Pd3 H28B 3.227(4) no . .
Pd3 H35A 2.917(4) no . .
Pd3 H35B 3.211(4) no . .
Cl1 H1 3.057(13) no . .
Cl1 H40 2.944(13) no . .
Cl1 H42B 3.049(13) no . .
Cl2 H2 2.943(13) no . .
Cl2 H7B 2.676(14) no . .
Cl3 H3 2.992(11) no . .
Cl3 H12A 3.435(12) no . .
Cl3 H14B 3.051(12) no . .
Cl4 H4 3.083(11) no . .
Cl4 H21A 2.880(11) no . .
Cl5 H5 2.905(13) no . .
Cl5 H35A 2.878(13) no . .
Cl6 H6 3.004(14) no . .
Cl6 H26 3.151(13) no . .
Cl6 H28B 2.875(14) no . .
N1 H2 3.41(4) no . .
N1 H2A 2.64(4) no . .
N1 H7A 3.55(4) no . .
N1 H38 3.42(4) no . .
N1 H40 3.38(4) no . .
H1 N2 3.39(4) no . .
H1 C2 2.65(5) no . .
H1 H2A 2.60933(15) no . .
H1 C6 2.91(5) no . .
H1 C39 3.47(5) no . .
H1 H42A 2.45391(12) no . .
H1 H42B 2.27598(15) no . .
N2 H5A 2.65(4) no . .
N2 H9A 3.47(4) no . .
N2 H13 3.25(4) no . .
H2 C1 2.95(5) no . .
H2 C5 2.63(5) no . .
H2 H5A 2.53148(13) no . .
H2 H7A 2.78912(16) no . .
H2 H7B 2.25208(9) no . .
H2 C8 2.67(5) no . .
H2 C13 3.00(5) no . .
H2 H13 2.78343(15) no . .
N3 H4 3.49(3) no . .
N3 H10A 3.21(3) no . .
N3 H12A 3.41(3) no . .
N3 H16 2.59(3) no . .
N3 H21B 3.42(3) no . .
H3 N4 3.42(3) no . .
H3 C11 3.36(5) no . .
H3 H14A 2.33290(12) no . .
H3 H14B 2.22941(13) no . .
H3 C16 2.55(4) no . .
H3 H16 2.53341(13) no . .
H3 C20 2.93(4) no . .
N4 H19 2.59(3) no . .
N4 H23 3.47(3) no . .
N4 H27 3.30(3) no . .
H4 C15 3.09(5) no . .
H4 C19 2.55(5) no . .
H4 H19 2.43306(11) no . .
H4 H21A 2.37508(14) no . .
H4 H21B 2.83253(17) no . .
H4 C22 2.67(3) no . .
H4 C27 2.99(3) no . .
H4 H27 2.87470(12) no . .
N5 H6 3.39(4) no . .
N5 H33 2.71(3) no . .
N5 H41 3.22(3) no . .
H5 N6 3.48(4) no . .
H5 C29 3.20(4) no . .
H5 C33 2.73(3) no . .
H5 H33 2.62915(16) no . .
H5 H35A 2.50823(15) no . .
H5 H35B 2.88779(15) no . .
H5 C36 2.64(5) no . .
H5 C41 2.96(5) no . .
H5 H41 2.80375(14) no . .
N6 H24 3.21(3) no . .
N6 H26 3.49(3) no . .
N6 H30 2.76(3) no . .
N6 H35B 3.52(3) no . .
H6 C25 3.33(3) no . .
H6 H28A 2.38015(10) no . .
H6 H28B 2.27967(11) no . .
H6 C30 2.72(4) no . .
H6 H30 2.75285(17) no . .
H6 C34 2.98(3) no . .
C1 H3A 3.26(6) no . .
C1 H5A 3.17(5) no . .
C1 H7A 3.33(5) no . .
C1 H38 3.25(5) no . .
C1 H42A 2.65(5) no . .
C1 H42B 3.34(5) no . .
C2 H4A 3.29(5) no . .
C2 H38 3.43(5) no . .
C2 H42A 2.73(5) no . .
H2A H3A 2.30230(9) no . .
H2A C4 3.26(5) no . .
H2A C6 3.12(5) no . .
H2A H38 3.55919(16) no . .
H2A C42 2.93(5) no . .
H2A H42A 2.35724(12) no . .
H2A H42B 3.57753(16) no . .
C3 H5A 3.14(5) no . .
H3A H4A 2.32509(11) no . .
H3A C5 3.14(5) no . .
H4A H5A 2.38052(15) no . .
H4A C6 3.38(5) no . .
C5 H9A 3.20(5) no . .
H5A C7 3.15(5) no . .
H5A C8 2.67(5) no . .
H5A C9 2.83(4) no . .
H5A H9A 3.11149(16) no . .
H5A C10 3.39(4) no . .
H5A C12 3.58(5) no . .
H5A C13 3.07(5) no . .
H5A H13 3.49071(19) no . .
C6 H7A 2.81(5) no . .
C6 H7B 3.34(5) no . .
C6 H9A 3.41(5) no . .
C7 H9A 2.72(5) no . .
C7 H13 2.62(4) no . .
H7A C9 2.65(5) no . .
H7A H9A 2.50043(11) no . .
H7A C13 3.26(4) no . .
H7A H13 3.4996(2) no . .
H7A C36 3.11(4) no . .
H7A C37 2.79(4) no . .
H7A H37 3.11864(15) no . .
H7A C38 2.87(5) no . .
H7A H38 3.35483(15) no . .
H7A C39 3.01(5) no . .
H7A C40 3.23(5) no . .
H7A C41 3.31(5) no . .
H7B C9 3.28(5) no . .
H7B H9A 3.55836(18) no . .
H7B C13 2.62(4) no . .
H7B H13 2.43901(14) no . .
C8 H10A 3.25(5) no . .
C8 H12A 3.21(4) no . .
C8 H21B 3.12(5) no . .
C9 H13 3.19(5) no . .
C9 H21B 2.82(5) no . .
C9 H23 3.55(4) no . .
H9A H10A 2.33199(11) no . .
H9A C11 3.24(4) no . .
H9A C13 3.20(4) no . .
H9A H21B 3.29743(15) no . .
H9A H23 3.35895(17) no . .
H9A C37 3.43(5) no . .
H9A H37 3.0431(2) no . .
H9A H38 3.57072(17) no . .
C10 H12A 3.20(4) no . .
C10 H14A 2.65(4) no . .
C10 H14B 3.30(4) no . .
C10 H21B 2.65(4) no . .
H10A C12 3.19(5) no . .
H10A C14 2.65(4) no . .
H10A H14A 2.48936(14) no . .
H10A H14B 3.5481(2) no . .
H10A C15 2.90(5) no . .
H10A C16 3.12(5) no . .
H10A H16 3.27838(17) no . .
H10A C20 3.49(5) no . .
H10A H21B 2.99039(16) no . .
H10A H23 3.41900(18) no . .
C11 H13 3.18(5) no . .
C11 H21B 2.91(4) no . .
C12 H14A 3.27(5) no . .
C12 H14B 2.66(5) no . .
C12 H21B 3.14(4) no . .
H12A H13 2.27385(11) no . .
H12A C14 2.69(4) no . .
H12A H14A 3.53701(18) no . .
H12A H14B 2.48998(11) no . .
C13 H21B 3.25(4) no . .
C14 H16 2.89(4) no . .
H14A C15 2.58(4) no . .
H14A C16 2.72(4) no . .
H14A H16 2.32018(10) no . .
H14B C15 3.22(4) no . .
H14B H16 3.58805(14) no . .
C15 H17 3.30(5) no . .
C15 H19 3.24(4) no . .
C15 H21B 3.14(5) no . .
C16 H18 3.24(4) no . .
H16 H17 2.34164(12) no . .
H16 C18 3.23(4) no . .
H16 C20 3.19(5) no . .
C17 H19 3.27(5) no . .
H17 H18 2.31538(10) no . .
H17 C19 3.27(5) no . .
H18 H19 2.38113(14) no . .
H18 C20 3.25(5) no . .
C19 H21B 3.42(4) no . .
C19 H23 3.06(4) no . .
H19 C21 3.12(4) no . .
H19 H21B 3.58853(19) no . .
H19 C22 2.78(3) no . .
H19 C23 2.80(3) no . .
H19 H23 3.03229(19) no . .
H19 C24 3.33(3) no . .
H19 C27 3.31(3) no . .
C20 H21A 3.30(5) no . .
C20 H21B 2.65(5) no . .
C20 H23 3.28(4) no . .
C21 H23 2.67(4) no . .
C21 H27 2.64(4) no . .
H21A C23 3.23(3) no . .
H21A H23 3.49829(17) no . .
H21A C27 2.58(3) no . .
H21A H27 2.42561(12) no . .
H21B C23 2.59(3) no . .
H21B H23 2.42179(13) no . .
H21B C27 3.26(3) no . .
H21B H27 3.52403(14) no . .
C22 H24 3.25(3) no . .
C22 H26 3.28(3) no . .
C22 H35B 3.30(3) no . .
C23 H27 3.27(3) no . .
C23 H35B 2.75(3) no . .
H23 H24 2.33846(16) no . .
H23 C25 3.26(3) no . .
H23 C27 3.27(3) no . .
H23 H35B 3.04407(12) no . .
H23 H37 3.30598(19) no . .
C24 H26 3.25(3) no . .
C24 H28A 2.78(3) no . .
C24 H28B 3.36(3) no . .
C24 H35B 2.63(3) no . .
H24 C26 3.25(3) no . .
H24 C28 2.76(4) no . .
H24 H28A 2.68634(12) no . .
H24 C29 2.78(3) no . .
H24 C30 3.03(3) no . .
H24 H30 3.2813(2) no . .
H24 C34 3.25(3) no . .
H24 H35B 2.85846(13) no . .
C25 H27 3.26(3) no . .
C25 H35B 3.11(3) no . .
C26 H28A 3.20(3) no . .
C26 H28B 2.53(3) no . .
C26 H35B 3.60(3) no . .
H26 H27 2.34085(16) no . .
H26 C28 2.59(4) no . .
H26 H28A 3.38595(16) no . .
H26 H28B 2.27894(13) no . .
C28 H30 2.93(4) no . .
H28A C29 2.58(4) no . .
H28A C30 2.70(3) no . .
H28A H30 2.29617(9) no . .
H28B C29 3.31(4) no . .
C29 H31 3.23(3) no . .
C29 H33 3.27(4) no . .
C29 H35B 3.28(3) no . .
C30 H32 3.24(3) no . .
H30 H31 2.30554(11) no . .
H30 C32 3.25(4) no . .
H30 C34 3.24(4) no . .
C31 H33 3.26(4) no . .
H31 H32 2.29818(14) no . .
H31 C33 3.24(3) no . .
H32 H33 2.37230(11) no . .
H32 C34 3.24(3) no . .
C33 H35B 3.37(3) no . .
C33 H37 3.31(3) no . .
H33 C35 3.21(4) no . .
H33 H35B 3.51204(15) no . .
H33 C36 2.92(5) no . .
H33 C37 2.95(4) no . .
H33 H37 3.0994(2) no . .
H33 C38 3.56(4) no . .
C34 H35A 3.41(3) no . .
C34 H35B 2.67(3) no . .
C34 H37 3.58(3) no . .
C35 H37 2.67(4) no . .
C35 H41 2.60(5) no . .
H35A C37 3.17(5) no . .
H35A H37 3.4416(2) no . .
H35A C41 2.52(5) no . .
H35A H41 2.40829(16) no . .
H35B C37 2.54(5) no . .
H35B H37 2.37964(11) no . .
H35B C41 3.21(5) no . .
H35B H41 3.50731(19) no . .
C36 H38 3.28(5) no . .
C36 H40 3.19(5) no . .
C37 H41 3.26(5) no . .
H37 H38 2.36877(12) no . .
H37 C39 3.18(5) no . .
H37 C41 3.25(5) no . .
C38 H40 3.18(5) no . .
C38 H42A 2.65(5) no . .
C38 H42B 3.31(5) no . .
H38 C40 3.20(5) no . .
H38 C42 2.66(5) no . .
H38 H42A 2.42139(16) no . .
H38 H42B 3.51550(19) no . .
C39 H41 3.15(5) no . .
C40 H42A 3.33(5) no . .
C40 H42B 2.74(5) no . .
H40 H41 2.25036(11) no . .
H40 C42 2.68(5) no . .
H40 H42A 3.5434(2) no . .
H40 H42B 2.52395(12) no . .
Pd4 H49A 3.252(4) no . .
Pd4 H51 3.045(4) no . .
Pd4 H84A 2.944(4) no . .
Pd4 H84B 3.036(4) no . .
Pd5 H56A 3.022(6) no . .
Pd5 H56B 2.982(6) no . .
Pd5 H63A 3.136(8) no . .
Pd5 H65 3.039(7) no . .
Pd6 H68 3.499(5) no . .
Pd6 H70B 3.018(5) no . .
Pd6 H77B 3.103(5) no . .
Pd6 H83 3.464(5) no . .
Cl7 H7 3.028(13) no . .
Cl7 H84A 2.820(13) no . .
Cl8 H8 3.023(14) no . .
Cl8 H49A 3.052(14) no . .
Cl8 H51 2.980(14) no . .
Cl9 H10 2.93(3) no . .
Cl9 H63A 2.94(3) no . .
Cl9 H65 2.79(2) no . .
Cl10 H9 2.88(4) no . .
Cl10 H56A 2.87(3) no . .
Cl11 H12 2.924(19) no . .
Cl11 H77B 2.964(19) no . .
Cl12 H11 2.98(2) no . .
N7 H8 3.49(3) no . .
N7 H44 2.74(4) no . .
N7 H80 3.11(4) no . .
N7 H82 3.52(4) no . .
H7 N8 3.57(4) no . .
H7 C44 2.68(5) no . .
H7 H44 2.65325(15) no . .
H7 C48 3.15(5) no . .
H7 C80 2.86(5) no . .
H7 H80 2.64103(14) no . .
H7 C81 2.67(5) no . .
H7 H84A 2.34472(15) no . .
H7 H84B 2.82920(14) no . .
N8 H47 2.73(4) no . .
N8 H51 3.32(4) no . .
N8 H55 3.42(4) no . .
N8 H84B 3.35(4) no . .
H8 C43 3.10(5) no . .
H8 C47 2.71(5) no . .
H8 H47 2.65285(17) no . .
H8 H49A 2.17155(11) no . .
H8 H49B 2.34858(10) no . .
H8 C50 3.32(3) no . .
N9 H10 3.33(5) no . .
N9 H52 3.32(5) no . .
N9 H54 3.43(5) no . .
N9 H58 2.74(5) no . .
H9 N10 3.35(5) no . .
H9 C52 3.08(4) no . .
H9 H52 2.90144(15) no . .
H9 C53 2.69(4) no . .
H9 H56A 2.22714(11) no . .
H9 H56B 2.79485(15) no . .
H9 C58 2.64(5) no . .
H9 H58 2.58268(10) no . .
H9 C62 3.06(7) no . .
N10 H56B 3.37(5) no . .
N10 H61 2.71(6) no . .
N10 H65 3.27(5) no . .
N10 H69 3.48(5) no . .
H10 C57 3.02(5) no . .
H10 C61 2.64(5) no . .
H10 H61 2.63827(13) no . .
H10 H63A 2.16440(14) no . .
H10 H63B 2.35474(10) no . .
H10 C64 3.34(5) no . .
N11 H12 3.43(4) no . .
N11 H66 3.23(4) no . .
N11 H68 3.56(4) no . .
N11 H72 2.59(4) no . .
H11 N12 3.48(4) no . .
H11 C66 3.00(5) no . .
H11 H66 2.75799(13) no . .
H11 C67 2.71(4) no . .
H11 H70A 2.33950(11) no . .
H11 H70B 2.81777(13) no . .
H11 C72 2.60(4) no . .
H11 H72 2.50482(14) no . .
H11 C76 3.12(4) no . .
N12 H70B 3.33(4) no . .
N12 H75 2.74(4) no . .
N12 H79 3.42(4) no . .
N12 H83 3.47(4) no . .
H12 C71 3.03(4) no . .
H12 C75 2.69(4) no . .
H12 H75 2.65914(13) no . .
H12 H77A 2.22028(11) no . .
H12 H77B 2.26092(10) no . .
H12 C78 3.32(4) no . .
C43 H45 3.14(4) no . .
C43 H47 3.32(5) no . .
C43 H82 3.30(5) no . .
C43 H84A 3.25(4) no . .
C43 H84B 2.59(5) no . .
C44 H46 3.31(5) no . .
C44 H82 3.20(5) no . .
C44 H84B 3.46(5) no . .
H44 H45 2.20293(10) no . .
H44 C46 3.31(5) no . .
H44 C48 3.32(4) no . .
H44 C79 3.43(5) no . .
H44 C80 3.05(5) no . .
H44 H80 3.54426(16) no . .
H44 C81 2.67(5) no . .
H44 C82 2.81(5) no . .
H44 H82 3.14904(19) no . .
H44 C83 3.28(5) no . .
H44 C84 3.19(4) no . .
C45 H47 3.18(5) no . .
H45 H46 2.36599(14) no . .
H45 C47 3.14(5) no . .
H46 H47 2.38510(12) no . .
H46 C48 3.39(5) no . .
C47 H49B 2.78(5) no . .
C47 H55 3.54(5) no . .
H47 C49 3.06(5) no . .
H47 H49B 2.47943(11) no . .
C48 H49A 3.27(5) no . .
C48 H49B 2.58(5) no . .
C48 H55 3.27(5) no . .
C48 H84B 3.19(5) no . .
C49 H51 2.69(5) no . .
C49 H55 2.71(5) no . .
H49A C51 2.67(4) no . .
H49A H51 2.50572(10) no . .
H49A C55 3.31(4) no . .
H49A H55 3.55272(15) no . .
H49B C51 3.30(4) no . .
H49B H51 3.56619(18) no . .
H49B C55 2.66(4) no . .
H49B H55 2.47829(11) no . .
C50 H52 3.25(4) no . .
C50 H54 3.28(4) no . .
C50 H84B 2.79(4) no . .
C51 H55 3.25(5) no . .
C51 H58 3.52(4) no . .
C51 H84B 3.05(4) no . .
H51 H52 2.32062(12) no . .
H51 C53 3.27(4) no . .
H51 C55 3.25(4) no . .
C52 H54 3.26(4) no . .
C52 H56A 2.62(4) no . .
C52 H56B 3.28(4) no . .
C52 H58 3.05(4) no . .
C52 H84B 3.19(4) no . .
H52 C54 3.25(5) no . .
H52 C56 2.64(6) no . .
H52 H56A 2.41524(11) no . .
H52 H56B 3.50475(15) no . .
H52 H58 3.49482(17) no . .
C53 H55 3.27(5) no . .
C53 H58 2.69(4) no . .
C53 H84B 3.10(4) no . .
C54 H56A 3.35(5) no . .
C54 H56B 2.73(4) no . .
C54 H58 2.85(4) no . .
C54 H82 3.28(4) no . .
C54 H84B 2.84(4) no . .
H54 H55 2.32903(12) no . .
H54 C56 2.78(6) no . .
H54 H56B 2.59670(11) no . .
H54 C57 3.09(5) no . .
H54 C58 3.08(5) no . .
H54 H58 3.19395(17) no . .
H54 C68 3.46(5) no . .
H54 H68 3.2828(2) no . .
H54 C69 3.24(5) no . .
H54 H69 2.89459(12) no . .
H54 H82 3.09714(14) no . .
H54 H84B 3.34076(14) no . .
C55 H58 3.33(4) no . .
C55 H82 3.38(4) no . .
C55 H84B 2.67(4) no . .
H55 H82 3.2751(2) no . .
H55 H84B 3.09914(15) no . .
C56 H58 3.26(6) no . .
H56A C57 3.29(5) no . .
H56B C57 2.77(5) no . .
H56B C62 3.28(5) no . .
H56B C63 3.59(6) no . .
H56B C64 2.74(5) no . .
H56B C65 3.06(4) no . .
H56B C66 3.24(5) no . .
H56B C67 3.08(4) no . .
H56B C68 2.76(5) no . .
H56B H68 3.25424(14) no . .
H56B C69 2.58(5) no . .
H56B H69 2.98400(18) no . .
C57 H59 3.26(5) no . .
C57 H61 3.25(5) no . .
C58 H60 3.26(6) no . .
H58 H59 2.33993(13) no . .
H58 C60 3.26(5) no . .
H58 C62 3.28(5) no . .
C59 H61 3.28(5) no . .
H59 H60 2.35628(10) no . .
H59 C61 3.28(5) no . .
H60 H61 2.32737(11) no . .
H60 C62 3.27(6) no . .
C61 H63B 2.64(5) no . .
C61 H69 3.59(5) no . .
H61 C63 2.94(6) no . .
H61 H63A 3.53994(17) no . .
H61 H63B 2.31200(14) no . .
C62 H63A 3.19(4) no . .
C62 H63B 2.42(5) no . .
C62 H69 3.20(4) no . .
C63 H65 2.61(6) no . .
C63 H69 2.76(5) no . .
H63A C65 2.59(5) no . .
H63A H65 2.38054(11) no . .
H63A C69 3.31(5) no . .
H63A H69 3.5977(2) no . .
H63B C65 3.26(5) no . .
H63B H65 3.48318(18) no . .
H63B C69 2.69(5) no . .
H63B H69 2.54961(15) no . .
C64 H66 3.28(5) no . .
C64 H68 3.25(4) no . .
C65 H69 3.26(5) no . .
H65 H66 2.35497(10) no . .
H65 C67 3.27(4) no . .
H65 C69 3.26(5) no . .
C66 H68 3.27(5) no . .
C66 H70A 2.68(5) no . .
C66 H70B 3.33(5) no . .
H66 C68 3.27(5) no . .
H66 C70 2.70(5) no . .
H66 H70A 2.56026(16) no . .
C67 H69 3.26(5) no . .
C68 H70A 3.24(5) no . .
C68 H70B 2.61(5) no . .
H68 H69 2.34243(10) no . .
H68 C70 2.69(5) no . .
H68 H70A 3.47147(19) no . .
H68 H70B 2.41168(11) no . .
H68 C82 2.98(5) no . .
H68 H82 2.83348(15) no . .
H68 C83 2.98(5) no . .
H68 H83 2.83216(15) no . .
C70 H72 2.95(5) no . .
H70A C71 2.51(3) no . .
H70A C72 2.68(4) no . .
H70A H72 2.38825(14) no . .
H70B C71 2.59(3) no . .
H70B C72 3.38(4) no . .
H70B H72 3.49961(16) no . .
H70B C76 3.24(4) no . .
H70B C78 2.75(5) no . .
H70B C79 3.06(5) no . .
H70B C80 3.17(5) no . .
H70B C81 3.09(5) no . .
H70B C82 2.91(5) no . .
H70B H82 3.44970(15) no . .
H70B C83 2.72(5) no . .
H70B H83 3.17907(15) no . .
C71 H73 3.29(4) no . .
C71 H75 3.25(4) no . .
C72 H74 3.27(4) no . .
H72 H73 2.37904(9) no . .
H72 C74 3.26(4) no . .
H72 C76 3.24(4) no . .
C73 H75 3.24(4) no . .
H73 H74 2.33887(10) no . .
H73 C75 3.25(4) no . .
C74 H79 3.54(4) no . .
H74 H75 2.30094(14) no . .
H74 C76 3.27(4) no . .
C75 H77A 2.73(4) no . .
C75 H79 2.96(4) no . .
H75 C77 2.96(5) no . .
H75 H77A 2.37293(11) no . .
H75 H79 3.05508(19) no . .
C76 H77A 2.55(4) no . .
C76 H77B 3.23(4) no . .
C76 H79 3.03(4) no . .
C77 H79 2.70(5) no . .
C77 H83 2.74(4) no . .
H77A C79 2.65(5) no . .
H77A H79 2.45927(13) no . .
H77A C83 3.32(5) no . .
H77A H83 3.57697(19) no . .
H77B C79 3.30(5) no . .
H77B H79 3.5384(2) no . .
H77B C83 2.69(5) no . .
H77B H83 2.51731(16) no . .
C78 H80 3.28(5) no . .
C78 H82 3.30(4) no . .
C79 H83 3.25(5) no . .
H79 H80 2.35444(13) no . .
H79 C81 3.19(4) no . .
H79 C83 3.25(5) no . .
C80 H82 3.26(5) no . .
C80 H84A 2.62(5) no . .
C80 H84B 3.25(5) no . .
H80 C82 3.26(5) no . .
H80 C84 2.59(4) no . .
H80 H84A 2.46091(15) no . .
H80 H84B 3.50543(19) no . .
C81 H83 3.22(5) no . .
C82 H84A 3.23(5) no . .
C82 H84B 2.56(5) no . .
H82 H83 2.34257(13) no . .
H82 C84 2.67(5) no . .
H82 H84A 3.4664(2) no . .
H82 H84B 2.36790(13) no . .
Pd1 H2 3.543(4) no . 3_767
Pd2 H4 3.206(3) no . 3_667
Cl1 H5 2.535(13) no . 3_766
Cl1 H13 3.496(12) no . 3_767
Cl1 H33 3.384(13) no . 3_766
Cl1 H1S 3.0076 no . 3_766
Cl2 H2 2.361(12) no . 3_767
Cl2 H5A 3.352(13) no . 3_767
Cl2 H45 3.371(14) no . .
Cl2 H46 3.063(13) no . .
Cl2 H1S 3.2335 no . 3_766
Cl2 H1T 2.8733 no . 3_766
Cl3 H4 2.246(12) no . 3_667
Cl3 H6 2.240(11) no . 1_556
Cl3 H19 3.393(12) no . 3_667
Cl3 H28A 3.324(10) no . 1_556
Cl3 H28B 3.328(10) no . 1_556
Cl3 H30 3.294(11) no . 1_556
Cl4 H3 2.957(12) no . 3_667
Cl4 H4 3.503(11) no . 3_667
Cl4 H7 2.282(11) no . .
Cl4 H44 3.362(12) no . .
Cl4 H80 3.216(11) no . .
Cl5 H42B 2.739(13) no . 3_766
Cl5 H47 2.820(12) no . .
Cl5 H49B 2.977(13) no . .
Cl5 H75 3.438(13) no . 1_554
Cl5 H77A 3.097(13) no . 1_554
Cl6 H18 3.134(13) no . 3_666
Cl6 H19 3.094(13) no . 3_666
Cl6 H8 3.566(13) no . .
Cl6 H49A 3.306(13) no . .
Cl6 H74 3.444(14) no . 1_554
Cl6 H75 2.912(14) no . 1_554
Cl6 H79 3.254(13) no . 1_554
H1 H77B 3.08044(15) no . 3_767
H1 O1 1.83(4) no . 3_767
H2 Pd1 3.543(4) no . 3_767
H2 Cl2 2.361(12) no . 3_767
H2 H2 3.33091(14) no . 3_767
H3 Cl4 2.957(12) no . 3_667
H3 Cl7 2.390(12) no . 3_667
H3 H7 3.2193(2) no . 3_667
H4 Pd2 3.206(3) no . 3_667
H4 Cl3 2.246(12) no . 3_667
H4 Cl4 3.503(11) no . 3_667
H5 Cl1 2.535(13) no . 3_766
H5 H40 3.08660(19) no . 3_766
H5 H42B 3.04302(14) no . 3_766
H6 Cl3 2.240(11) no . 1_554
H6 O2 3.12(4) no . 1_554
C2 H77B 3.16(5) no . 3_767
C2 H83 3.51(5) no . 3_767
H2A Cl11 2.878(19) no . 3_767
H2A C77 3.29(5) no . 3_767
H2A H77B 2.30865(14) no . 3_767
H2A H83 3.12016(15) no . 3_767
H3A Cl11 3.22(2) no . 3_767
H3A Cl2T 3.22(6) no . 3_767
H4A O7 3.09(7) no . .
H4A H2S 3.2484 no . 3_767
H5A Cl2 3.352(13) no . 3_767
C7 H45 3.31(5) no . .
C7 H46 3.55(5) no . .
H7A H46 3.5378(2) no . .
H7B C45 2.99(5) no . .
H7B H45 2.41787(12) no . .
H7B C46 2.99(5) no . .
H7B H46 2.69909(13) no . .
C8 H45 3.59(5) no . .
H12A O2 3.18(4) no . .
C13 H45 3.24(5) no . .
H13 Cl1 3.496(12) no . 3_767
H13 C45 3.44(5) no . .
H13 H45 2.64394(13) no . .
H13 O1 3.16(4) no . .
C14 H30 3.55(4) no . 1_556
H14A H31 3.4933(2) no . 1_556
H14A Cl7 3.189(13) no . 3_667
H14A O7 3.27(6) no . .
H14B C30 2.82(3) no . 1_556
H14B H30 2.62446(17) no . 1_556
H14B C31 3.09(3) no . 1_556
H14B H31 3.08195(14) no . 1_556
H14B Cl7 3.104(13) no . 3_667
C15 H80 3.57(5) no . 3_667
C16 H80 2.90(4) no . 3_667
H16 Cl7 3.298(12) no . 3_667
H16 H80 3.05796(19) no . 3_667
H16 O4 3.56(5) no . 3_667
C17 H79 3.56(4) no . 3_667
C17 H80 2.83(4) no . 3_667
H17 C73 3.24(4) no . 3_667
H17 H73 3.18802(17) no . 3_667
H17 H80 3.00038(13) no . 3_667
C18 H74 3.44(4) no . 3_667
C18 H79 3.27(5) no . 3_667
C18 H80 3.35(4) no . 3_667
H18 Cl6 3.134(13) no . 3_666
H18 C73 3.14(4) no . 3_667
H18 H73 3.23370(19) no . 3_667
H18 C74 2.71(4) no . 3_667
H18 H74 2.49621(12) no . 3_667
H18 C75 3.40(4) no . 3_667
H18 H79 3.09821(17) no . 3_667
H19 Cl3 3.393(12) no . 3_667
H19 Cl6 3.094(13) no . 3_666
H19 H28B 3.07701(13) no . 3_666
H21A H7 3.27301(19) no . .
H21A C43 3.28(5) no . .
H21A C44 3.33(5) no . .
H24 O8 3.10(5) no . .
C25 H26 3.48(3) no . 3_666
C25 H28B 3.34(3) no . 3_666
C26 H28A 3.17(3) no . 3_666
C26 H28B 2.90(3) no . 3_666
C26 H8 2.89(3) no . .
H26 C25 3.48(3) no . 3_666
H26 C28 3.14(4) no . 3_666
H26 H28A 2.74783(16) no . 3_666
H26 H28B 2.89243(14) no . 3_666
H26 Cl8 2.926(14) no . .
H26 N8 3.51(4) no . .
H26 H8 2.65042(11) no . .
C27 H28A 3.48(3) no . 3_666
C27 H28B 3.29(3) no . 3_666
C27 H8 2.81(3) no . .
H27 H28A 3.33648(19) no . 3_666
H27 H28B 3.53546(17) no . 3_666
H27 Pd4 2.721(4) no . .
H27 Cl8 3.471(14) no . .
H27 N7 3.42(3) no . .
H27 H7 3.39644(16) no . .
H27 N8 2.94(4) no . .
H27 H8 2.51401(10) no . .
H27 C43 3.40(4) no . .
H27 C48 3.17(5) no . .
C28 H26 3.14(4) no . 3_666
H28A Cl3 3.324(10) no . 1_554
H28A C26 3.17(3) no . 3_666
H28A H26 2.74783(16) no . 3_666
H28A C27 3.48(3) no . 3_666
H28A H27 3.33648(19) no . 3_666
H28A Cl8 2.883(14) no . 3_666
H28B Cl3 3.328(10) no . 1_554
H28B H19 3.07701(13) no . 3_666
H28B C25 3.34(3) no . 3_666
H28B C26 2.90(3) no . 3_666
H28B H26 2.89243(14) no . 3_666
H28B C27 3.29(3) no . 3_666
H28B H27 3.53546(17) no . 3_666
H28B H28B 3.59437(18) no . 3_666
C30 H14B 2.82(3) no . 1_554
H30 Cl3 3.294(11) no . 1_554
H30 C14 3.55(4) no . 1_554
H30 H14B 2.62446(17) no . 1_554
H30 Cl7 2.838(13) no . 3_666
H30 Cl8 3.231(14) no . 3_666
C31 H14B 3.09(3) no . 1_554
H31 H14A 3.4933(2) no . 1_554
H31 H14B 3.08195(14) no . 1_554
H31 O7 3.32(7) no . 1_554
C32 H1S 3.2843 no . .
H32 C1S 3.41(9) no . .
H32 Cl1T 2.81(4) no . .
H32 O7 3.40(6) no . 1_554
H32 H1S 3.0796 no . .
C33 H1S 2.9573 no . .
H33 Cl1 3.384(13) no . 3_766
H33 C1S 2.98(9) no . .
H33 Cl1S 2.92(3) no . .
H33 Cl1T 3.48(4) no . .
H33 H1S 2.4708 no . .
C35 H47 3.34(4) no . .
H35A C46 3.46(5) no . .
H35A H46 3.46948(16) no . .
H35A C47 2.95(5) no . .
H35A H47 2.34668(13) no . .
C40 H40 3.42(4) no . 3_766
C40 H41 3.22(5) no . 3_766
H40 H5 3.08660(19) no . 3_766
H40 C40 3.42(4) no . 3_766
H40 H40 3.3460(2) no . 3_766
H40 C41 3.12(5) no . 3_766
H40 H41 2.79046(16) no . 3_766
H40 Cl1S 3.47(3) no . 3_766
C41 H40 3.12(5) no . 3_766
H41 C40 3.22(5) no . 3_766
H41 H40 2.79046(16) no . 3_766
H41 H42B 3.47254(18) no . 3_766
H41 H46 3.36992(18) no . .
H41 H47 3.41938(15) no . .
H41 Cl1S 3.09(3) no . 3_766
H42A H77B 3.14509(14) no . 3_767
H42A O6 3.39(5) no . .
H42B Cl5 2.739(13) no . 3_766
H42B H5 3.04302(14) no . 3_766
H42B H41 3.47254(18) no . 3_766
Pd4 H27 2.721(4) no . .
Pd5 H11 3.422(6) no . 4_564
Pd5 H66 3.202(6) no . 4_564
Cl7 H3 2.390(12) no . 3_667
Cl7 H14A 3.189(13) no . 3_667
Cl7 H14B 3.104(13) no . 3_667
Cl7 H16 3.298(12) no . 3_667
Cl7 H30 2.838(13) no . 3_666
Cl8 H26 2.926(14) no . .
Cl8 H27 3.471(14) no . .
Cl8 H28A 2.883(14) no . 3_666
Cl8 H30 3.231(14) no . 3_666
Cl8 H74 3.094(13) no . 1_554
Cl9 H11 2.22(2) no . 4_564
Cl9 H72 3.00(2) no . 4_564
Cl11 H2A 2.878(19) no . 3_767
Cl11 H3A 3.22(2) no . 3_767
Cl12 H10 2.261(18) no . 4_565
Cl12 H61 3.126(17) no . 4_565
Cl12 H63A 3.389(19) no . 4_565
Cl12 H63B 3.541(18) no . 4_565
N7 H27 3.42(3) no . .
H7 Cl4 2.282(11) no . .
H7 H3 3.2193(2) no . 3_667
H7 H21A 3.27301(19) no . .
H7 H27 3.39644(16) no . .
N8 H26 3.51(4) no . .
N8 H27 2.94(4) no . .
H8 Cl6 3.566(13) no . .
H8 C26 2.89(3) no . .
H8 H26 2.65042(11) no . .
H8 C27 2.81(3) no . .
H8 H27 2.51401(10) no . .
H9 H65 3.46503(15) no . 4_564
H9 O3 1.91(8) no . .
N10 H11 3.55(5) no . 4_564
H10 Cl12 2.261(18) no . 4_564
H10 H11 2.83998(14) no . 4_564
H10 C66 3.36(5) no . 4_564
H10 H66 3.27735(16) no . 4_564
H11 Pd5 3.422(6) no . 4_565
H11 Cl9 2.22(2) no . 4_565
H11 N10 3.55(5) no . 4_565
H11 H10 2.83998(14) no . 4_565
H12 O6 2.65(5) no . 3_767
C43 H21A 3.28(5) no . .
C43 H27 3.40(4) no . .
C44 H21A 3.33(5) no . .
H44 Cl4 3.362(12) no . .
H44 O1 2.88(4) no . .
H44 O2 3.25(4) no . .
C45 H7B 2.99(5) no . .
C45 H13 3.44(5) no . .
H45 Cl2 3.371(14) no . .
H45 C7 3.31(5) no . .
H45 H7B 2.41787(12) no . .
H45 C8 3.59(5) no . .
H45 C13 3.24(5) no . .
H45 H13 2.64394(13) no . .
H45 O1 3.07(4) no . .
C46 H7B 2.99(5) no . .
C46 H35A 3.46(5) no . .
C46 H1T 3.4890 no . 3_766
H46 Cl2 3.063(13) no . .
H46 C7 3.55(5) no . .
H46 H7A 3.5378(2) no . .
H46 H7B 2.69909(13) no . .
H46 H35A 3.46948(16) no . .
H46 H41 3.36992(18) no . .
H46 C1S 3.51(9) no . 3_766
H46 Cl1S 3.40(3) no . 3_766
H46 Cl2S 3.53(3) no . .
H46 H1T 2.7606 no . 3_766
C47 H35A 2.95(5) no . .
H47 Cl5 2.820(12) no . .
H47 C35 3.34(4) no . .
H47 H35A 2.34668(13) no . .
H47 H41 3.41938(15) no . .
C48 H27 3.17(5) no . .
C49 H74 3.44(5) no . 1_554
C49 H75 2.85(4) no . 1_554
H49A Cl6 3.306(13) no . .
H49A C74 2.89(4) no . 1_554
H49A H74 2.52251(11) no . 1_554
H49A C75 2.69(4) no . 1_554
H49A H75 2.10584(13) no . 1_554
H49B Cl5 2.977(13) no . .
H49B C75 3.54(4) no . 1_554
H49B H75 2.81035(16) no . 1_554
H49B O6 3.09(5) no . 3_766
C51 H74 3.43(4) no . 1_554
H51 C74 3.15(3) no . 1_554
H51 H74 2.72827(17) no . 1_554
H52 O3 3.18(8) no . .
C54 H2T 3.4998 no . .
H54 C2S 3.58(10) no . .
H54 H2T 2.8026 no . .
H55 Cl2S 3.34(4) no . .
H55 O5 3.28(6) no . .
H55 O6 3.47(5) no . 3_766
H55 H2T 3.0030 no . .
H56A O4 3.42(5) no . .
C57 H65 3.37(5) no . 4_564
C58 H65 3.37(5) no . 4_564
H58 O3 3.10(8) no . .
C59 H63A 3.17(4) no . 4_564
H59 H63A 3.16289(15) no . 4_564
H59 O5 3.08(6) no . .
C60 H63A 3.42(5) no . 4_564
H60 H63A 3.57539(16) no . 4_564
H61 Cl12 3.126(17) no . 4_564
H63A Cl12 3.389(19) no . 4_564
H63A C59 3.17(4) no . 4_565
H63A H59 3.16289(15) no . 4_565
H63A C60 3.42(5) no . 4_565
H63A H60 3.57539(16) no . 4_565
H63B Cl12 3.541(18) no . 4_564
H65 H9 3.46503(15) no . 4_565
H65 C57 3.37(5) no . 4_565
H65 C58 3.37(5) no . 4_565
H65 O3 3.17(8) no . 4_565
C66 H10 3.36(5) no . 4_565
H66 Pd5 3.202(6) no . 4_565
H66 H10 3.27735(16) no . 4_565
H68 Cl2T 3.03(7) no . .
H69 Cl2T 3.10(6) no . .
H69 H2T 3.4914 no . .
H70A O4 3.14(5) no . .
H72 Cl9 3.00(2) no . 4_565
C73 H17 3.24(4) no . 3_667
C73 H18 3.14(4) no . 3_667
H73 H17 3.18802(17) no . 3_667
H73 H18 3.23370(19) no . 3_667
H73 O8 3.49(6) no . 3_667
C74 H18 2.71(4) no . 3_667
C74 H49A 2.89(4) no . 1_556
C74 H51 3.15(3) no . 1_556
H74 Cl6 3.444(14) no . 1_556
H74 C18 3.44(4) no . 3_667
H74 H18 2.49621(12) no . 3_667
H74 Cl8 3.094(13) no . 1_556
H74 C49 3.44(5) no . 1_556
H74 H49A 2.52251(11) no . 1_556
H74 C51 3.43(4) no . 1_556
H74 H51 2.72827(17) no . 1_556
C75 H18 3.40(4) no . 3_667
C75 H49A 2.69(4) no . 1_556
C75 H49B 3.54(4) no . 1_556
H75 Cl5 3.438(13) no . 1_556
H75 Cl6 2.912(14) no . 1_556
H75 C49 2.85(4) no . 1_556
H75 H49A 2.10584(13) no . 1_556
H75 H49B 2.81035(16) no . 1_556
C77 H2A 3.29(5) no . 3_767
H77A Cl5 3.097(13) no . 1_556
H77A O1 3.50(4) no . .
H77A O2 3.58(4) no . .
H77B H1 3.08044(15) no . 3_767
H77B C2 3.16(5) no . 3_767
H77B H2A 2.30865(14) no . 3_767
H77B H42A 3.14509(14) no . 3_767
H77B O1 3.38(4) no . .
H79 Cl6 3.254(13) no . 1_556
H79 C17 3.56(4) no . 3_667
H79 C18 3.27(5) no . 3_667
H79 H18 3.09821(17) no . 3_667
H79 O2 2.84(4) no . .
H80 Cl4 3.216(11) no . .
H80 C15 3.57(5) no . 3_667
H80 C16 2.90(4) no . 3_667
H80 H16 3.05796(19) no . 3_667
H80 C17 2.83(4) no . 3_667
H80 H17 3.00038(13) no . 3_667
H80 C18 3.35(4) no . 3_667
H82 C2S 3.48(10) no . .
H82 Cl2S 2.96(4) no . .
H82 Cl2T 3.53(7) no . .
H82 H2T 3.5010 no . .
H83 C2 3.51(5) no . 3_767
H83 H2A 3.12016(15) no . 3_767
H83 Cl2S 3.58(4) no . .
H83 Cl2T 3.21(6) no . .
H84A O4 2.99(5) no . .
C1S H32 3.41(9) no . .
C1S H33 2.98(9) no . .
C1S H46 3.51(9) no . 3_766
Cl1S H33 2.92(3) no . .
Cl1S H40 3.47(3) no . 3_766
Cl1S H41 3.09(3) no . 3_766
Cl1S H46 3.40(3) no . 3_766
Cl1T H32 2.81(4) no . .
Cl1T H33 3.48(4) no . .
Cl1T H2S 2.8460 no . 3_766
C2S H54 3.58(10) no . .
C2S H82 3.48(10) no . .
Cl2S H46 3.53(3) no . .
Cl2S H55 3.34(4) no . .
Cl2S H82 2.96(4) no . .
Cl2S H83 3.58(4) no . .
Cl2S H1T 2.9482 no . 3_766
Cl2T H3A 3.22(6) no . 3_767
Cl2T H68 3.03(7) no . .
Cl2T H69 3.10(6) no . .
Cl2T H82 3.53(7) no . .
Cl2T H83 3.21(6) no . .
O1 H1 1.83(4) no . 3_767
O1 H13 3.16(4) no . .
O1 H44 2.88(4) no . .
O1 H45 3.07(4) no . .
O1 H77A 3.50(4) no . .
O1 H77B 3.38(4) no . .
O2 H6 3.12(4) no . 1_556
O2 H12A 3.18(4) no . .
O2 H44 3.25(4) no . .
O2 H77A 3.58(4) no . .
O2 H79 2.84(4) no . .
O3 H9 1.91(8) no . .
O3 H52 3.18(8) no . .
O3 H58 3.10(8) no . .
O3 H65 3.17(8) no . 4_564
O4 H16 3.56(5) no . 3_667
O4 H56A 3.42(5) no . .
O4 H70A 3.14(5) no . .
O4 H84A 2.99(5) no . .
O5 H55 3.28(6) no . .
O5 H59 3.08(6) no . .
O5 H2S 3.2960 no . .
O5 H2T 2.6358 no . .
O6 H42A 3.39(5) no . .
O6 H12 2.65(5) no . 3_767
O6 H49B 3.09(5) no . 3_766
O6 H55 3.47(5) no . 3_766
O7 H4A 3.09(7) no . .
O7 H14A 3.27(6) no . .
O7 H31 3.32(7) no . 1_556
O7 H32 3.40(6) no . 1_556
O8 H24 3.10(5) no . .
O8 H73 3.49(6) no . 3_667
H1S Cl1 3.0076 no . 3_766
H1S Cl2 3.2335 no . 3_766
H1S C32 3.2843 no . .
H1S H32 3.0796 no . .
H1S C33 2.9573 no . .
H1S H33 2.4708 no . .
H1T Cl2 2.8733 no . 3_766
H1T C46 3.4890 no . 3_766
H1T H46 2.7606 no . 3_766
H1T Cl2S 2.9482 no . 3_766
H1T H2S 3.4730 no . 3_766
H2S H4A 3.2484 no . 3_767
H2S Cl1T 2.8460 no . 3_766
H2S O5 3.2960 no . .
H2S H1T 3.4730 no . 3_766
H2T C54 3.4998 no . .
H2T H54 2.8026 no . .
H2T H55 3.0030 no . .
H2T H69 3.4914 no . .
H2T H82 3.5010 no . .
H2T O5 2.6358 no . .

loop_
_geom_hbond_atom_site_label_D
_geom_hbond_atom_site_label_H
_geom_hbond_atom_site_label_A
_geom_hbond_site_symmetry_D
_geom_hbond_site_symmetry_H
_geom_hbond_site_symmetry_A
_geom_hbond_distance_DA
_geom_hbond_distance_DH
_geom_hbond_distance_HA
_geom_hbond_angle_DHA
_geom_hbond_publ_flag
N1 H1 O1 . . 3_767 2.77(5) 1.00(4) 1.83(4) 156(2) no
N2 H2 Cl2 . . 3_767 3.26(4) 1.00(3) 2.361(12) 148(2) no
N3 H3 Cl7 . . 3_667 3.26(3) 1.00(3) 2.390(12) 145(2) no
N4 H4 Cl3 . . 3_667 3.21(4) 1.00(3) 2.246(12) 160.6(19) no
N6 H6 Cl3 . . 1_554 3.17(4) 1.00(3) 2.240(11) 153(2) no
N7 H7 Cl4 . . . 3.26(4) 1.00(4) 2.282(11) 165(2) no
N9 H9 O3 . . . 2.90(10) 1.00(5) 1.91(8) 171(4) no
N10 H10 Cl12 . . 4_564 3.21(5) 1.00(5) 2.261(18) 157(3) no
N11 H11 Cl9 . . 4_565 3.10(4) 1.00(4) 2.22(2) 147(2) no

loop_
_geom_torsion_atom_site_label_1
_geom_torsion_atom_site_label_2
_geom_torsion_atom_site_label_3
_geom_torsion_atom_site_label_4
_geom_torsion
_geom_torsion_publ_flag
_geom_torsion_site_symmetry_1
_geom_torsion_site_symmetry_2
_geom_torsion_site_symmetry_3
_geom_torsion_site_symmetry_4
Cl1 Pd1 N1 C1 167.4(18) no . . . .
Cl1 Pd1 N1 C42 -64(2) no . . . .
Cl2 Pd1 N2 C6 -160.6(17) no . . . .
Cl2 Pd1 N2 C7 63(2) no . . . .
N1 Pd1 N2 C6 18.6(19) no . . . .
N1 Pd1 N2 C7 -117(2) no . . . .
N2 Pd1 N1 C1 -13(2) no . . . .
N2 Pd1 N1 C42 116(2) no . . . .
Cl3 Pd2 N3 C14 -71.3(18) no . . . .
Cl3 Pd2 N3 C15 158.7(19) no . . . .
Cl4 Pd2 N4 C20 -165.1(17) no . . . .
Cl4 Pd2 N4 C21 68(2) no . . . .
N3 Pd2 N4 C20 18.8(19) no . . . .
N3 Pd2 N4 C21 -108(2) no . . . .
N4 Pd2 N3 C14 118(2) no . . . .
N4 Pd2 N3 C15 -12(2) no . . . .
Cl5 Pd3 N5 C34 -163.6(17) no . . . .
Cl5 Pd3 N5 C35 73.9(17) no . . . .
Cl6 Pd3 N6 C28 -58(2) no . . . .
Cl6 Pd3 N6 C29 170.6(18) no . . . .
N5 Pd3 N6 C28 121(2) no . . . .
N5 Pd3 N6 C29 -11(2) no . . . .
N6 Pd3 N5 C34 14.0(18) no . . . .
N6 Pd3 N5 C35 -109(2) no . . . .
Pd1 N1 C1 C2 -170(3) no . . . .
Pd1 N1 C1 C6 3(5) no . . . .
Pd1 N1 C42 C39 -46(4) no . . . .
C1 N1 C42 C39 78(4) no . . . .
C42 N1 C1 C2 61(5) no . . . .
C42 N1 C1 C6 -126(4) no . . . .
Pd1 N2 C6 C1 -23(5) no . . . .
Pd1 N2 C6 C5 165(3) no . . . .
Pd1 N2 C7 C8 -175(2) no . . . .
C6 N2 C7 C8 59(5) no . . . .
C7 N2 C6 C1 106(5) no . . . .
C7 N2 C6 C5 -66(5) no . . . .
Pd2 N3 C14 C11 -55(3) no . . . .
Pd2 N3 C15 C16 -165(3) no . . . .
Pd2 N3 C15 C20 1(5) no . . . .
C14 N3 C15 C16 65(5) no . . . .
C14 N3 C15 C20 -128(4) no . . . .
C15 N3 C14 C11 71(4) no . . . .
Pd2 N4 C20 C15 -24(4) no . . . .
Pd2 N4 C20 C19 161(3) no . . . .
Pd2 N4 C21 C22 -170(2) no . . . .
C20 N4 C21 C22 69(4) no . . . .
C21 N4 C20 C15 100(4) no . . . .
C21 N4 C20 C19 -75(4) no . . . .
Pd3 N5 C34 C29 -16(3) no . . . .
Pd3 N5 C34 C33 166(2) no . . . .
Pd3 N5 C35 C36 -163(2) no . . . .
C34 N5 C35 C36 79(4) no . . . .
C35 N5 C34 C29 105(3) no . . . .
C35 N5 C34 C33 -73(4) no . . . .
Pd3 N6 C28 C25 -55(4) no . . . .
Pd3 N6 C29 C30 -169(2) no . . . .
Pd3 N6 C29 C34 4(3) no . . . .
C28 N6 C29 C30 56(4) no . . . .
C28 N6 C29 C34 -131(3) no . . . .
C29 N6 C28 C25 77(4) no . . . .
N1 C1 C2 C3 177(4) no . . . .
N1 C1 C6 N2 14(7) no . . . .
N1 C1 C6 C5 -174(4) no . . . .
C2 C1 C6 N2 -172(4) no . . . .
C2 C1 C6 C5 -1(7) no . . . .
C6 C1 C2 C3 4(7) no . . . .
C1 C2 C3 C4 -9(7) no . . . .
C2 C3 C4 C5 10(7) no . . . .
C3 C4 C5 C6 -6(6) no . . . .
C4 C5 C6 N2 174(4) no . . . .
C4 C5 C6 C1 3(7) no . . . .
N2 C7 C8 C9 -93(5) no . . . .
N2 C7 C8 C13 84(5) no . . . .
C7 C8 C9 C10 -180(4) no . . . .
C7 C8 C13 C12 -179(4) no . . . .
C9 C8 C13 C12 -1(7) no . . . .
C13 C8 C9 C10 2(6) no . . . .
C8 C9 C10 C11 -5(6) no . . . .
C9 C10 C11 C12 7(6) no . . . .
C9 C10 C11 C14 179(4) no . . . .
C10 C11 C12 C13 -6(7) no . . . .
C10 C11 C14 N3 -81(5) no . . . .
C12 C11 C14 N3 91(5) no . . . .
C14 C11 C12 C13 -178(4) no . . . .
C11 C12 C13 C8 3(7) no . . . .
N3 C15 C16 C17 170(4) no . . . .
N3 C15 C20 N4 16(6) no . . . .
N3 C15 C20 C19 -169(4) no . . . .
C16 C15 C20 N4 -177(4) no . . . .
C16 C15 C20 C19 -2(7) no . . . .
C20 C15 C16 C17 3(6) no . . . .
C15 C16 C17 C18 -4(6) no . . . .
C16 C17 C18 C19 4(6) no . . . .
C17 C18 C19 C20 -2(6) no . . . .
C18 C19 C20 N4 176(4) no . . . .
C18 C19 C20 C15 1(7) no . . . .
N4 C21 C22 C23 -91(4) no . . . .
N4 C21 C22 C27 82(4) no . . . .
C21 C22 C23 C24 172(3) no . . . .
C21 C22 C27 C26 -172(3) no . . . .
C23 C22 C27 C26 0(4) no . . . .
C27 C22 C23 C24 -0(5) no . . . .
C22 C23 C24 C25 -0(5) no . . . .
C23 C24 C25 C26 0(5) no . . . .
C23 C24 C25 C28 178(3) no . . . .
C24 C25 C26 C27 0(5) no . . . .
C24 C25 C28 N6 -74(4) no . . . .
C26 C25 C28 N6 104(3) no . . . .
C28 C25 C26 C27 -178(3) no . . . .
C25 C26 C27 C22 -0(4) no . . . .
N6 C29 C30 C31 173(3) no . . . .
N6 C29 C34 N5 9(4) no . . . .
N6 C29 C34 C33 -173(3) no . . . .
C30 C29 C34 N5 -178(2) no . . . .
C30 C29 C34 C33 -0(5) no . . . .
C34 C29 C30 C31 0(4) no . . . .
C29 C30 C31 C32 -1(5) no . . . .
C30 C31 C32 C33 0(5) no . . . .
C31 C32 C33 C34 -0(4) no . . . .
C32 C33 C34 N5 178(2) no . . . .
C32 C33 C34 C29 -0(5) no . . . .
N5 C35 C36 C37 -103(5) no . . . .
N5 C35 C36 C41 82(5) no . . . .
C35 C36 C37 C38 178(4) no . . . .
C35 C36 C41 C40 177(4) no . . . .
C37 C36 C41 C40 2(6) no . . . .
C41 C36 C37 C38 -8(6) no . . . .
C36 C37 C38 C39 10(6) no . . . .
C37 C38 C39 C40 -6(7) no . . . .
C37 C38 C39 C42 171(3) no . . . .
C38 C39 C40 C41 0(8) no . . . .
C38 C39 C42 N1 -90(5) no . . . .
C40 C39 C42 N1 87(5) no . . . .
C42 C39 C40 C41 -176(4) no . . . .
C39 C40 C41 C36 2(7) no . . . .
Cl7 Pd4 N7 C43 166.4(18) no . . . .
Cl7 Pd4 N7 C84 -71.1(19) no . . . .
Cl8 Pd4 N8 C48 -161.9(19) no . . . .
Cl8 Pd4 N8 C49 66(2) no . . . .
N7 Pd4 N8 C48 16(2) no . . . .
N7 Pd4 N8 C49 -116(2) no . . . .
N8 Pd4 N7 C43 -17(2) no . . . .
N8 Pd4 N7 C84 105(2) no . . . .
Cl9 Pd5 N10 C62 -167(3) no . . . .
Cl9 Pd5 N10 C63 66(3) no . . . .
Cl10 Pd5 N9 C56 -70(3) no . . . .
Cl10 Pd5 N9 C57 158(3) no . . . .
N9 Pd5 N10 C62 14(3) no . . . .
N9 Pd5 N10 C63 -112(3) no . . . .
N10 Pd5 N9 C56 111(3) no . . . .
N10 Pd5 N9 C57 -21(3) no . . . .
Cl11 Pd6 N12 C76 162(2) no . . . .
Cl11 Pd6 N12 C77 -67(2) no . . . .
Cl12 Pd6 N11 C70 84(2) no . . . .
Cl12 Pd6 N11 C71 -154.9(19) no . . . .
N11 Pd6 N12 C76 -18(2) no . . . .
N11 Pd6 N12 C77 113(3) no . . . .
N12 Pd6 N11 C70 -105(2) no . . . .
N12 Pd6 N11 C71 16(2) no . . . .
Pd4 N7 C43 C44 -164(3) no . . . .
Pd4 N7 C43 C48 15(4) no . . . .
Pd4 N7 C84 C81 175(2) no . . . .
C43 N7 C84 C81 -65(4) no . . . .
C84 N7 C43 C44 76(5) no . . . .
C84 N7 C43 C48 -105(4) no . . . .
Pd4 N8 C48 C43 -13(5) no . . . .
Pd4 N8 C48 C47 166(3) no . . . .
Pd4 N8 C49 C50 49(5) no . . . .
C48 N8 C49 C50 -79(5) no . . . .
C49 N8 C48 C43 119(4) no . . . .
C49 N8 C48 C47 -62(5) no . . . .
Pd5 N9 C56 C53 -178(3) no . . . .
Pd5 N9 C57 C58 -156(4) no . . . .
Pd5 N9 C57 C62 24(5) no . . . .
C56 N9 C57 C58 74(7) no . . . .
C56 N9 C57 C62 -106(5) no . . . .
C57 N9 C56 C53 -49(6) no . . . .
Pd5 N10 C62 C57 -5(5) no . . . .
Pd5 N10 C62 C61 161(3) no . . . .
Pd5 N10 C63 C64 46(5) no . . . .
C62 N10 C63 C64 -82(6) no . . . .
C63 N10 C62 C57 126(5) no . . . .
C63 N10 C62 C61 -68(6) no . . . .
Pd6 N11 C70 C67 -67(4) no . . . .
Pd6 N11 C71 C72 165(2) no . . . .
Pd6 N11 C71 C76 -13(4) no . . . .
C70 N11 C71 C72 -71(4) no . . . .
C70 N11 C71 C76 110(4) no . . . .
C71 N11 C70 C67 175(3) no . . . .
Pd6 N12 C76 C71 15(4) no . . . .
Pd6 N12 C76 C75 -164(3) no . . . .
Pd6 N12 C77 C78 -66(4) no . . . .
C76 N12 C77 C78 65(4) no . . . .
C77 N12 C76 C71 -121(4) no . . . .
C77 N12 C76 C75 60(5) no . . . .
N7 C43 C44 C45 176(4) no . . . .
N7 C43 C48 N8 -2(6) no . . . .
N7 C43 C48 C47 179(3) no . . . .
C44 C43 C48 N8 177(4) no . . . .
C44 C43 C48 C47 -2(6) no . . . .
C48 C43 C44 C45 -3(6) no . . . .
C43 C44 C45 C46 14(8) no . . . .
C44 C45 C46 C47 -17(7) no . . . .
C45 C46 C47 C48 10(6) no . . . .
C46 C47 C48 N8 179(4) no . . . .
C46 C47 C48 C43 -3(7) no . . . .
N8 C49 C50 C51 -86(5) no . . . .
N8 C49 C50 C55 92(5) no . . . .
C49 C50 C51 C52 177(3) no . . . .
C49 C50 C55 C54 -177(3) no . . . .
C51 C50 C55 C54 0(6) no . . . .
C55 C50 C51 C52 -1(5) no . . . .
C50 C51 C52 C53 0(6) no . . . .
C51 C52 C53 C54 0(6) no . . . .
C51 C52 C53 C56 180(3) no . . . .
C52 C53 C54 C55 -0(6) no . . . .
C52 C53 C56 N9 -91(6) no . . . .
C54 C53 C56 N9 88(5) no . . . .
C56 C53 C54 C55 -180(3) no . . . .
C53 C54 C55 C50 -0(6) no . . . .
N9 C57 C58 C59 180(4) no . . . .
N9 C57 C62 N10 -13(6) no . . . .
N9 C57 C62 C61 -180(4) no . . . .
C58 C57 C62 N10 166(4) no . . . .
C58 C57 C62 C61 -0(7) no . . . .
C62 C57 C58 C59 0(7) no . . . .
C57 C58 C59 C60 0(7) no . . . .
C58 C59 C60 C61 -0(7) no . . . .
C59 C60 C61 C62 1(7) no . . . .
C60 C61 C62 N10 -166(4) no . . . .
C60 C61 C62 C57 -0(7) no . . . .
N10 C63 C64 C65 -87(5) no . . . .
N10 C63 C64 C69 90(6) no . . . .
C63 C64 C65 C66 177(4) no . . . .
C63 C64 C69 C68 -177(4) no . . . .
C65 C64 C69 C68 -0(7) no . . . .
C69 C64 C65 C66 0(7) no . . . .
C64 C65 C66 C67 -0(7) no . . . .
C65 C66 C67 C68 0(6) no . . . .
C65 C66 C67 C70 -178(4) no . . . .
C66 C67 C68 C69 -1(7) no . . . .
C66 C67 C70 N11 -79(5) no . . . .
C68 C67 C70 N11 103(5) no . . . .
C70 C67 C68 C69 178(4) no . . . .
C67 C68 C69 C64 1(7) no . . . .
N11 C71 C72 C73 -178(3) no . . . .
N11 C71 C76 N12 -1(5) no . . . .
N11 C71 C76 C75 178(3) no . . . .
C72 C71 C76 N12 -179(3) no . . . .
C72 C71 C76 C75 -0(5) no . . . .
C76 C71 C72 C73 -0(5) no . . . .
C71 C72 C73 C74 0(5) no . . . .
C72 C73 C74 C75 -0(5) no . . . .
C73 C74 C75 C76 0(5) no . . . .
C74 C75 C76 N12 179(3) no . . . .
C74 C75 C76 C71 0(5) no . . . .
N12 C77 C78 C79 -92(5) no . . . .
N12 C77 C78 C83 94(5) no . . . .
C77 C78 C79 C80 175(4) no . . . .
C77 C78 C83 C82 -179(4) no . . . .
C79 C78 C83 C82 7(7) no . . . .
C83 C78 C79 C80 -11(7) no . . . .
C78 C79 C80 C81 9(7) no . . . .
C79 C80 C81 C82 -3(7) no . . . .
C79 C80 C81 C84 174(4) no . . . .
C80 C81 C82 C83 -0(7) no . . . .
C80 C81 C84 N7 -76(5) no . . . .
C82 C81 C84 N7 102(5) no . . . .
C84 C81 C82 C83 -178(3) no . . . .
C81 C82 C83 C78 -1(6) no . . . .
